data_4060796
loop_
_publ_author_name
'Lee, Heung-Sae'
'Bae, Jin-Young'
'Kim, Dae-Hyun'
'Kim, Hoon Sik'
'Kim, Sung-Joon'
'Cho, Sungil'
'Ko, Jaejung'
'Kang, Sang Ook'

_publ_section_title
;
Rhodium and Iridium Phosphinothiolato Complexes. Synthesis and Crystal 
Structures of Mononuclear [M(cod)(S,P-SC~2~B~10~H~10~PPh~2~)] and 
Dinuclear [M~2~(CO)~2~(S,P-\m-SC~2~B~10~H~10~PPh~2~)] (M = Rh, Ir) 
and Their Performance in Catalytic Carbonylation
;
_journal_issue 1
_journal_name_full Organometallics
_journal_page_first 210
_journal_page_last 219
_journal_paper_doi 10.1021/om0107789
_journal_volume 21
_journal_year 2002
_chemical_formula_sum 'C36 H54 B20 O2 P2 Rh2 S2'
_chemical_formula_weight 1066.93
_space_group_IT_number 14
_symmetry_cell_setting monoclinic
_symmetry_space_group_name_Hall '-P 2ybc'
_symmetry_space_group_name_H-M 'P 1 21/c 1'
_atom_sites_solution_hydrogens geom
_atom_sites_solution_primary direct
_atom_sites_solution_secondary difmap
_audit_creation_method SHELXL-97
_cell_angle_alpha 90.00
_cell_angle_beta 92.414(9)
_cell_angle_gamma 90.00
_cell_formula_units_Z 4
_cell_length_a 14.633(2)
_cell_length_b 30.160(2)
_cell_length_c 10.8636(9)
_cell_measurement_reflns_used 25
_cell_measurement_temperature 293(2)
_cell_measurement_theta_max 14.08
_cell_measurement_theta_min 11.35
_cell_volume 4790.1(9)
_computing_cell_refinement 'CAD-4 software (Enraf-Nonius, 1988)'
_computing_data_collection 'CAD-4 software (Enraf-Nonius, 1988)'
_computing_data_reduction 'Xtal3.2 (Hall & Stewart, 1992)'
_computing_molecular_graphics 'ORTEP3 (Jonson & Burrett, 1998)'
_computing_publication_material SHELXL-97(Sheldrick,1997)
_computing_structure_refinement 'SHELXL-97 (Sheldrick, 1997)'
_computing_structure_solution 'SHELXS-97 (Sheldrick, 1990)'
_diffrn_ambient_temperature 293(2)
_diffrn_measured_fraction_theta_full 0.980
_diffrn_measured_fraction_theta_max 0.980
_diffrn_measurement_device_type 'Enraf-Nonius CAD-4'
_diffrn_measurement_method \w/2q
_diffrn_radiation_monochromator graphite
_diffrn_radiation_source 'fine-focus sealed tube'
_diffrn_radiation_type MoK\a
_diffrn_radiation_wavelength 0.71070
_diffrn_reflns_av_R_equivalents 0.0839
_diffrn_reflns_av_sigmaI/netI 0.1796
_diffrn_reflns_limit_h_max 18
_diffrn_reflns_limit_h_min -18
_diffrn_reflns_limit_k_max 37
_diffrn_reflns_limit_k_min 0
_diffrn_reflns_limit_l_max 13
_diffrn_reflns_limit_l_min 0
_diffrn_reflns_number 9927
_diffrn_reflns_theta_full 25.97
_diffrn_reflns_theta_max 25.97
_diffrn_reflns_theta_min 1.35
_diffrn_standards_decay_% 2.46
_diffrn_standards_interval_count 3600
_diffrn_standards_number 3
_exptl_absorpt_coefficient_mu 0.875
_exptl_absorpt_correction_T_max 1.00
_exptl_absorpt_correction_T_min 0.75
_exptl_absorpt_correction_type psi-scan
_exptl_crystal_colour yellow
_exptl_crystal_density_diffrn 1.479
_exptl_crystal_density_method 'not measured'
_exptl_crystal_description block
_exptl_crystal_F_000 2048
_exptl_crystal_size_max 0.4
_exptl_crystal_size_mid 0.2
_exptl_crystal_size_min 0.2
_refine_diff_density_max 1.129
_refine_diff_density_min -0.847
_refine_diff_density_rms 0.158
_refine_ls_extinction_method none
_refine_ls_goodness_of_fit_ref 0.997
_refine_ls_hydrogen_treatment mixed
_refine_ls_matrix_type full
_refine_ls_number_parameters 579
_refine_ls_number_reflns 9374
_refine_ls_number_restraints 0
_refine_ls_restrained_S_all 0.997
_refine_ls_R_factor_all 0.1995
_refine_ls_R_factor_gt 0.0689
_refine_ls_shift/su_max 0.000
_refine_ls_shift/su_mean 0.000
_refine_ls_structure_factor_coef Fsqd
_refine_ls_weighting_details 'w=1/[\s^2^(Fo^2^)+(0.1000P)^2^+0.0000P] where P=(Fo^2^+2Fc^2^)/3'
_refine_ls_weighting_scheme calc
_refine_ls_wR_factor_gt 0.1531
_refine_ls_wR_factor_ref 0.2063
_reflns_number_gt 4690
_reflns_number_total 9374
_reflns_threshold_expression >2sigma(I)
_cod_depositor_comments
;
The following automatic conversions were performed:
'_symmetry_cell_setting' value 'Monoclinic' changed to 'monoclinic'
according to '/home/saulius/struct/CIF-dictionaries/cif_core.dic'
dictionary named 'cif_core.dic' version 2.4.1 from 2010-06-29.

Automatic conversion script
Id: cif_fix_enum 1527 2010-12-29 10:47:43Z saulius 
;
_cod_original_sg_symbol_H-M 'P 21/c'
_cod_database_code 4060796

loop_
_symmetry_equiv_pos_as_xyz
'x, y, z'
'-x, y+1/2, -z+1/2'
'-x, -y, -z'
'x, -y-1/2, z-1/2'

loop_
_atom_site_label
_atom_site_type_symbol
_atom_site_fract_x
_atom_site_fract_y
_atom_site_fract_z
_atom_site_U_iso_or_equiv
_atom_site_adp_type
_atom_site_occupancy
_atom_site_calc_flag
_atom_site_refinement_flags
_atom_site_disorder_assembly
_atom_site_disorder_group
Rh1 Rh 0.39128(5) 0.07455(3) 0.33406(7) 0.0361(2) Uani 1 d . . .
Rh1' Rh 0.30384(5) 0.09841(3) 0.56781(7) 0.0355(2) Uani 1 d . . .
S1 S 0.44228(15) 0.05810(8) 0.5369(2) 0.0381(6) Uani 1 d . . .
S1' S 0.25542(15) 0.04615(8) 0.4194(2) 0.0373(6) Uani 1 d . . .
P1 P 0.52851(16) 0.10058(10) 0.2909(2) 0.0388(6) Uani 1 d . . .
P1' P 0.16761(16) 0.13128(9) 0.5575(2) 0.0350(6) Uani 1 d . . .
O1 O 0.3338(6) 0.0994(3) 0.0755(8) 0.076(3) Uani 1 d . . .
O1' O 0.3508(6) 0.1635(4) 0.7687(10) 0.100(4) Uani 1 d . . .
C1 C 0.5473(6) 0.0895(3) 0.5636(10) 0.041(3) Uani 1 d . . .
C2 C 0.5945(6) 0.1127(3) 0.4396(9) 0.037(2) Uani 1 d . . .
C3 C 0.5997(7) 0.0631(4) 0.2061(9) 0.043(3) Uani 1 d . . .
C4 C 0.5676(8) 0.0206(4) 0.1853(11) 0.056(3) Uani 1 d . . .
H4 H 0.5119 0.0122 0.2165 0.067 Uiso 1 calc R . .
C5 C 0.6164(11) -0.0097(6) 0.1193(14) 0.096(5) Uani 1 d . . .
H5 H 0.5928 -0.0379 0.1034 0.115 Uiso 1 calc R . .
C6 C 0.7011(10) 0.0022(6) 0.0769(15) 0.098(6) Uani 1 d . . .
H6 H 0.7355 -0.0182 0.0345 0.118 Uiso 1 calc R . .
C7 C 0.7333(9) 0.0436(7) 0.0976(14) 0.103(6) Uani 1 d . . .
H7 H 0.7897 0.0515 0.0680 0.123 Uiso 1 calc R . .
C8 C 0.6850(8) 0.0742(5) 0.1612(11) 0.068(4) Uani 1 d . . .
H8 H 0.7089 0.1025 0.1746 0.082 Uiso 1 calc R . .
C9 C 0.5258(7) 0.1520(4) 0.2038(10) 0.049(3) Uani 1 d . . .
C10 C 0.4797(10) 0.1882(5) 0.2517(14) 0.082(4) Uani 1 d . . .
H10 H 0.4596 0.1869 0.3317 0.099 Uiso 1 calc R . .
C11 C 0.4634(13) 0.2261(5) 0.1808(17) 0.104(6) Uani 1 d . . .
H11 H 0.4318 0.2500 0.2123 0.125 Uiso 1 calc R . .
C12 C 0.4948(14) 0.2275(6) 0.0644(18) 0.112(7) Uani 1 d . . .
H12 H 0.4858 0.2529 0.0169 0.134 Uiso 1 calc R . .
C13 C 0.5386(14) 0.1925(6) 0.0176(17) 0.110(6) Uani 1 d . . .
H13 H 0.5600 0.1940 -0.0617 0.132 Uiso 1 calc R . .
C14 C 0.5521(10) 0.1544(5) 0.0863(13) 0.083(4) Uani 1 d . . .
H14 H 0.5798 0.1301 0.0510 0.100 Uiso 1 calc R . .
C15 C 0.3539(7) 0.0889(4) 0.1764(12) 0.055(3) Uani 1 d . . .
C1' C 0.1492(6) 0.0657(3) 0.3512(9) 0.033(2) Uani 1 d . . .
C2' C 0.0985(6) 0.1089(3) 0.4193(8) 0.035(2) Uani 1 d . . .
C3' C 0.1744(7) 0.1915(3) 0.5356(10) 0.042(2) Uani 1 d . . .
C4' C 0.2304(11) 0.2073(5) 0.4521(14) 0.092(5) Uani 1 d . . .
H4' H 0.2614 0.1871 0.4044 0.111 Uiso 1 calc R . .
C5' C 0.2446(13) 0.2524(6) 0.4329(16) 0.106(6) Uani 1 d . . .
H5' H 0.2813 0.2621 0.3703 0.127 Uiso 1 calc R . .
C6' C 0.2050(14) 0.2811(5) 0.5050(19) 0.107(6) Uani 1 d . . .
H6' H 0.2160 0.3112 0.4950 0.129 Uiso 1 calc R . .
C7' C 0.1499(17) 0.2679(6) 0.591(2) 0.162(10) Uani 1 d . . .
H7' H 0.1196 0.2884 0.6387 0.195 Uiso 1 calc R . .
C8' C 0.1378(13) 0.2207(5) 0.6108(17) 0.116(7) Uani 1 d . . .
H8' H 0.1042 0.2109 0.6763 0.139 Uiso 1 calc R . .
C9' C 0.0931(6) 0.1200(3) 0.6827(8) 0.034(2) Uani 1 d . . .
C10' C 0.1171(7) 0.0846(4) 0.7599(9) 0.048(3) Uani 1 d . . .
H10' H 0.1731 0.0707 0.7508 0.058 Uiso 1 calc R . .
C11' C 0.0613(8) 0.0696(4) 0.8482(10) 0.060(3) Uani 1 d . . .
H11' H 0.0779 0.0458 0.8988 0.072 Uiso 1 calc R . .
C12' C -0.0221(8) 0.0915(5) 0.8592(11) 0.072(4) Uani 1 d . . .
H12' H -0.0613 0.0820 0.9189 0.086 Uiso 1 calc R . .
C13' C -0.0477(8) 0.1255(6) 0.7878(10) 0.076(5) Uani 1 d . . .
H13' H -0.1036 0.1394 0.7980 0.091 Uiso 1 calc R . .
C14' C 0.0096(7) 0.1399(4) 0.6983(10) 0.057(3) Uani 1 d . . .
H14' H -0.0084 0.1635 0.6477 0.068 Uiso 1 calc R . .
C15' C 0.3360(7) 0.1368(5) 0.6940(12) 0.063(4) Uani 1 d . . .
B3 B 0.5434(7) 0.1457(4) 0.5463(10) 0.038(3) Uani 1 d . . .
H3 H 0.4802 0.1646 0.5267 0.046 Uiso 1 calc R . .
B4 B 0.5683(8) 0.1202(4) 0.6909(12) 0.043(3) Uani 1 d . . .
H4A H 0.5215 0.1229 0.7672 0.051 Uiso 1 calc R . .
B5 B 0.6293(7) 0.0704(4) 0.6659(12) 0.044(3) Uani 1 d . . .
H5A H 0.6221 0.0411 0.7250 0.053 Uiso 1 calc R . .
B6 B 0.6437(8) 0.0648(4) 0.5044(13) 0.046(3) Uani 1 d . . .
H6A H 0.6442 0.0325 0.4576 0.055 Uiso 1 calc R . .
B7 B 0.6505(8) 0.1596(4) 0.4827(12) 0.045(3) Uani 1 d . . .
H7A H 0.6580 0.1885 0.4219 0.054 Uiso 1 calc R . .
B8 B 0.6341(8) 0.1661(5) 0.6422(12) 0.050(3) Uani 1 d . . .
H8A H 0.6306 0.1990 0.6856 0.060 Uiso 1 calc R . .
B9 B 0.6874(8) 0.1195(4) 0.7178(12) 0.045(3) Uani 1 d . . .
H9 H 0.7190 0.1227 0.8111 0.053 Uiso 1 calc R . .
B10 B 0.7340(8) 0.0838(4) 0.6026(13) 0.052(4) Uani 1 d . . .
H10A H 0.7955 0.0636 0.6219 0.063 Uiso 1 calc R . .
B11 B 0.7119(8) 0.1089(4) 0.4578(13) 0.051(3) Uani 1 d . . .
H11A H 0.7586 0.1047 0.3820 0.061 Uiso 1 calc R . .
B12 B 0.7380(8) 0.1431(4) 0.5879(12) 0.049(3) Uani 1 d . . .
H12A H 0.8029 0.1615 0.5969 0.059 Uiso 1 calc R . .
B3' B 0.1458(7) 0.1158(4) 0.2783(10) 0.036(3) Uani 1 d . . .
H3' H 0.2064 0.1364 0.2633 0.044 Uiso 1 calc R . .
B4' B 0.1259(8) 0.0656(4) 0.1986(11) 0.040(3) Uani 1 d . . .
H4'1 H 0.1733 0.0532 0.1306 0.048 Uiso 1 calc R . .
B5' B 0.0690(7) 0.0292(4) 0.2972(11) 0.044(3) Uani 1 d . . .
H5'1 H 0.0787 -0.0069 0.2927 0.053 Uiso 1 calc R . .
B6' B 0.0565(7) 0.0565(4) 0.4394(11) 0.039(3) Uani 1 d . . .
H6'1 H 0.0602 0.0385 0.5275 0.047 Uiso 1 calc R . .
B7' B 0.0368(7) 0.1397(4) 0.3131(10) 0.040(3) Uani 1 d . . .
H7'1 H 0.0260 0.1757 0.3196 0.048 Uiso 1 calc R . .
B8' B 0.0538(8) 0.1121(4) 0.1697(11) 0.045(3) Uani 1 d . . .
H8'1 H 0.0541 0.1304 0.0821 0.054 Uiso 1 calc R . .
B9' B 0.0052(8) 0.0582(4) 0.1808(11) 0.041(3) Uani 1 d . . .
H9' H -0.0265 0.0412 0.1003 0.049 Uiso 1 calc R . .
B10' B -0.0380(7) 0.0536(4) 0.3329(10) 0.040(3) Uani 1 d . . .
H10B H -0.0983 0.0334 0.3523 0.048 Uiso 1 calc R . .
B11' B -0.0180(8) 0.1031(5) 0.4104(11) 0.045(3) Uani 1 d . . .
H11B H -0.0641 0.1154 0.4801 0.054 Uiso 1 calc R . .
B12' B -0.0489(8) 0.1036(4) 0.2517(11) 0.046(3) Uani 1 d . . .
H12B H -0.1157 0.1158 0.2160 0.055 Uiso 1 calc R . .
C100 C -0.167(3) 0.2730(15) 0.695(5) 0.277(19) Uiso 1 d . . .
C101 C -0.164(3) 0.2513(17) 0.824(6) 0.30(2) Uiso 1 d . . .
C103 C -0.176(3) 0.2134(14) 1.051(5) 0.282(19) Uiso 1 d . . .
C102 C -0.125(3) 0.2380(18) 0.938(6) 0.32(2) Uiso 1 d . . .

loop_
_atom_site_aniso_label
_atom_site_aniso_U_11
_atom_site_aniso_U_22
_atom_site_aniso_U_33
_atom_site_aniso_U_23
_atom_site_aniso_U_13
_atom_site_aniso_U_12
Rh1 0.0217(4) 0.0378(5) 0.0491(5) -0.0100(4) 0.0036(3) -0.0005(4)
Rh1' 0.0220(4) 0.0406(5) 0.0437(5) -0.0039(4) 0.0009(3) 0.0017(4)
S1 0.0217(12) 0.0312(14) 0.0612(16) 0.0022(12) -0.0018(11) -0.0017(10)
S1' 0.0233(12) 0.0320(14) 0.0565(16) -0.0041(12) 0.0018(10) 0.0029(10)
P1 0.0266(13) 0.0392(16) 0.0506(16) -0.0032(13) 0.0045(11) -0.0016(12)
P1' 0.0238(12) 0.0422(17) 0.0392(14) -0.0050(12) 0.0015(10) 0.0009(11)
O1 0.063(6) 0.108(8) 0.058(6) -0.001(6) 0.001(4) -0.015(5)
O1' 0.066(6) 0.114(9) 0.118(8) -0.076(7) -0.022(6) 0.025(6)
C1 0.024(5) 0.030(6) 0.070(7) 0.004(5) -0.001(5) -0.002(4)
C2 0.032(5) 0.026(5) 0.053(6) 0.006(5) 0.000(4) -0.004(4)
C3 0.031(5) 0.051(7) 0.048(6) -0.007(5) 0.008(4) 0.000(5)
C4 0.043(6) 0.053(8) 0.071(8) -0.022(6) 0.008(6) -0.002(6)
C5 0.083(11) 0.099(13) 0.107(12) -0.053(10) 0.013(9) -0.005(10)
C6 0.061(9) 0.123(15) 0.111(13) -0.063(11) 0.010(9) 0.032(10)
C7 0.033(7) 0.18(2) 0.093(11) -0.055(12) 0.019(7) 0.005(10)
C8 0.040(6) 0.095(11) 0.071(8) -0.026(8) 0.019(6) -0.002(7)
C9 0.038(6) 0.053(7) 0.053(7) 0.006(6) -0.009(5) -0.018(5)
C10 0.102(12) 0.065(10) 0.081(10) 0.011(8) 0.009(8) 0.029(9)
C11 0.148(17) 0.068(11) 0.094(13) -0.003(10) -0.030(12) 0.013(11)
C12 0.164(19) 0.060(11) 0.107(14) 0.012(11) -0.045(13) -0.010(12)
C13 0.164(19) 0.070(12) 0.098(13) 0.035(10) 0.020(12) -0.004(12)
C14 0.106(12) 0.075(11) 0.070(9) 0.024(8) 0.013(8) 0.003(9)
C15 0.027(5) 0.074(9) 0.067(8) -0.017(7) 0.027(5) -0.007(5)
C1' 0.019(4) 0.034(6) 0.045(6) -0.014(4) 0.003(4) 0.000(4)
C2' 0.027(5) 0.036(6) 0.041(5) 0.006(4) 0.004(4) -0.001(4)
C3' 0.043(6) 0.034(6) 0.049(6) -0.007(5) 0.007(5) -0.001(5)
C4' 0.120(13) 0.054(9) 0.107(12) -0.011(8) 0.042(10) -0.028(9)
C5' 0.148(16) 0.059(10) 0.114(14) -0.004(10) 0.042(12) -0.036(11)
C6' 0.150(18) 0.041(10) 0.133(16) 0.007(10) 0.021(13) -0.026(11)
C7' 0.22(3) 0.041(11) 0.23(3) -0.025(14) 0.09(2) 0.020(14)
C8' 0.144(16) 0.068(11) 0.141(15) -0.028(11) 0.085(13) 0.001(11)
C9' 0.030(5) 0.035(6) 0.038(5) 0.004(5) 0.001(4) -0.004(4)
C10' 0.037(6) 0.061(8) 0.047(6) -0.014(6) 0.010(5) -0.002(5)
C11' 0.063(8) 0.068(9) 0.049(7) 0.000(6) 0.007(6) -0.007(7)
C12' 0.049(7) 0.133(14) 0.035(6) -0.005(8) 0.009(5) -0.024(8)
C13' 0.040(7) 0.154(15) 0.034(7) -0.010(8) 0.002(5) 0.010(8)
C14' 0.032(6) 0.088(10) 0.051(7) -0.008(6) 0.004(5) 0.013(6)
C15' 0.029(6) 0.086(10) 0.074(8) -0.026(8) -0.009(5) 0.013(6)
B3 0.027(6) 0.041(7) 0.047(7) -0.003(6) 0.002(5) -0.005(5)
B4 0.027(6) 0.043(7) 0.058(8) -0.008(6) -0.001(5) 0.003(5)
B5 0.028(6) 0.044(8) 0.060(8) 0.006(6) -0.001(5) -0.006(5)
B6 0.031(6) 0.026(7) 0.081(9) -0.007(6) -0.001(6) 0.005(5)
B7 0.030(6) 0.039(7) 0.065(8) -0.008(6) 0.003(6) -0.005(5)
B8 0.034(7) 0.050(8) 0.063(9) -0.007(7) -0.003(6) -0.001(6)
B9 0.034(6) 0.047(8) 0.052(8) -0.008(6) -0.001(5) 0.003(6)
B10 0.025(6) 0.048(8) 0.082(10) 0.003(7) -0.015(6) -0.004(6)
B11 0.023(6) 0.048(8) 0.081(10) -0.008(7) -0.004(6) -0.008(5)
B12 0.021(6) 0.052(8) 0.074(9) -0.002(7) -0.007(6) -0.005(6)
B3' 0.030(6) 0.033(6) 0.047(7) -0.009(5) -0.001(5) 0.012(5)
B4' 0.033(6) 0.046(8) 0.040(7) -0.001(5) -0.004(5) -0.001(5)
B5' 0.023(6) 0.045(8) 0.063(8) -0.006(6) -0.008(5) 0.000(5)
B6' 0.023(5) 0.047(7) 0.046(7) 0.012(6) -0.002(5) -0.009(5)
B7' 0.030(6) 0.044(7) 0.044(7) 0.011(6) -0.009(5) 0.007(5)
B8' 0.036(7) 0.051(8) 0.047(7) 0.008(6) 0.001(5) -0.016(6)
B9' 0.033(6) 0.046(7) 0.042(7) 0.005(6) -0.009(5) -0.006(5)
B10' 0.020(5) 0.056(8) 0.044(7) -0.004(6) 0.002(5) -0.013(5)
B11' 0.025(6) 0.064(9) 0.046(7) 0.005(7) 0.002(5) 0.003(6)
B12' 0.027(6) 0.054(8) 0.055(7) 0.017(7) -0.003(5) -0.007(6)

loop_
_atom_type_symbol
_atom_type_description
_atom_type_scat_dispersion_real
_atom_type_scat_dispersion_imag
_atom_type_scat_source
C C 0.0033 0.0016 'International Tables Vol C Tables 4.2.6.8 and 6.1.1.4'
B B 0.0013 0.0007 'International Tables Vol C Tables 4.2.6.8 and 6.1.1.4'
S S 0.1246 0.1234 'International Tables Vol C Tables 4.2.6.8 and 6.1.1.4'
P P 0.1023 0.0942 'International Tables Vol C Tables 4.2.6.8 and 6.1.1.4'
O O 0.0106 0.0060 'International Tables Vol C Tables 4.2.6.8 and 6.1.1.4'
H H 0.0000 0.0000 'International Tables Vol C Tables 4.2.6.8 and 6.1.1.4'
Rh Rh -1.1178 0.9187 'International Tables Vol C Tables 4.2.6.8 and 6.1.1.4'

loop_
_geom_angle_atom_site_label_1
_geom_angle_atom_site_label_2
_geom_angle_atom_site_label_3
_geom_angle
_geom_angle_site_symmetry_1
_geom_angle_site_symmetry_3
_geom_angle_publ_flag
C15 Rh1 P1 87.5(3) . . ?
C15 Rh1 S1 178.2(4) . . ?
P1 Rh1 S1 91.04(9) . . ?
C15 Rh1 S1' 103.2(3) . . ?
P1 Rh1 S1' 169.20(10) . . ?
S1 Rh1 S1' 78.29(9) . . ?
C15 Rh1 Rh1' 128.2(3) . . ?
P1 Rh1 Rh1' 121.21(8) . . ?
S1 Rh1 Rh1' 51.87(6) . . ?
S1' Rh1 Rh1' 50.31(6) . . ?
C15' Rh1' P1' 87.6(3) . . ?
C15' Rh1' S1' 175.0(4) . . ?
P1' Rh1' S1' 91.18(9) . . ?
C15' Rh1' S1 103.4(3) . . ?
P1' Rh1' S1 168.25(10) . . ?
S1' Rh1' S1 78.19(8) . . ?
C15' Rh1' Rh1 133.0(4) . . ?
P1' Rh1' Rh1 118.72(7) . . ?
S1' Rh1' Rh1 51.63(6) . . ?
S1 Rh1' Rh1 50.40(7) . . ?
C1 S1 Rh1 105.8(4) . . ?
C1 S1 Rh1' 115.3(3) . . ?
Rh1 S1 Rh1' 77.74(8) . . ?
C1' S1' Rh1' 107.1(3) . . ?
C1' S1' Rh1 116.3(3) . . ?
Rh1' S1' Rh1 78.06(8) . . ?
C3 P1 C9 105.5(5) . . ?
C3 P1 C2 105.8(5) . . ?
C9 P1 C2 106.3(4) . . ?
C3 P1 Rh1 115.5(4) . . ?
C9 P1 Rh1 114.3(4) . . ?
C2 P1 Rh1 108.8(3) . . ?
C9' P1' C3' 108.7(5) . . ?
C9' P1' C2' 102.1(4) . . ?
C3' P1' C2' 106.2(5) . . ?
C9' P1' Rh1' 116.4(3) . . ?
C3' P1' Rh1' 113.2(3) . . ?
C2' P1' Rh1' 109.2(3) . . ?
B4 C1 C2 111.2(8) . . ?
B4 C1 B5 63.2(7) . . ?
C2 C1 B5 111.1(7) . . ?
B4 C1 B3 63.2(7) . . ?
C2 C1 B3 60.9(6) . . ?
B5 C1 B3 115.3(8) . . ?
B4 C1 B6 114.6(8) . . ?
C2 C1 B6 61.2(6) . . ?
B5 C1 B6 62.4(7) . . ?
B3 C1 B6 114.1(8) . . ?
B4 C1 S1 122.8(7) . . ?
C2 C1 S1 117.3(7) . . ?
B5 C1 S1 119.7(7) . . ?
B3 C1 S1 118.4(6) . . ?
B6 C1 S1 114.2(7) . . ?
C1 C2 B7 109.6(8) . . ?
C1 C2 B3 59.9(6) . . ?
B7 C2 B3 63.2(6) . . ?
C1 C2 B11 108.6(8) . . ?
B7 C2 B11 63.6(7) . . ?
B3 C2 B11 114.8(8) . . ?
C1 C2 B6 60.9(6) . . ?
B7 C2 B6 113.2(8) . . ?
B3 C2 B6 112.9(8) . . ?
B11 C2 B6 60.5(7) . . ?
C1 C2 P1 113.1(6) . . ?
B7 C2 P1 128.6(7) . . ?
B3 C2 P1 117.9(6) . . ?
B11 C2 P1 123.9(7) . . ?
B6 C2 P1 111.9(7) . . ?
C4 C3 C8 117.9(10) . . ?
C4 C3 P1 117.5(8) . . ?
C8 C3 P1 124.6(9) . . ?
C5 C4 C3 121.3(12) . . ?
C4 C5 C6 119.5(14) . . ?
C7 C6 C5 119.6(13) . . ?
C6 C7 C8 121.7(14) . . ?
C7 C8 C3 120.1(14) . . ?
C14 C9 C10 118.1(12) . . ?
C14 C9 P1 122.7(11) . . ?
C10 C9 P1 118.2(9) . . ?
C9 C10 C11 120.6(15) . . ?
C12 C11 C10 118.8(17) . . ?
C13 C12 C11 120.6(17) . . ?
C12 C13 C14 120.6(17) . . ?
C9 C14 C13 121.2(16) . . ?
O1 C15 Rh1 176.7(9) . . ?
B4' C1' C2' 111.1(7) . . ?
B4' C1' B5' 63.1(7) . . ?
C2' C1' B5' 110.0(7) . . ?
B4' C1' B3' 62.8(6) . . ?
C2' C1' B3' 60.9(6) . . ?
B5' C1' B3' 114.1(8) . . ?
B4' C1' B6' 114.8(7) . . ?
C2' C1' B6' 60.5(6) . . ?
B5' C1' B6' 62.4(6) . . ?
B3' C1' B6' 113.3(7) . . ?
B4' C1' S1' 122.9(6) . . ?
C2' C1' S1' 117.6(6) . . ?
B5' C1' S1' 120.3(7) . . ?
B3' C1' S1' 119.4(6) . . ?
B6' C1' S1' 114.1(7) . . ?
C1' C2' B7' 110.7(7) . . ?
C1' C2' B11' 110.6(8) . . ?
B7' C2' B11' 61.4(6) . . ?
C1' C2' B6' 60.6(6) . . ?
B7' C2' B6' 113.9(7) . . ?
B11' C2' B6' 63.4(7) . . ?
C1' C2' B3' 60.1(6) . . ?
B7' C2' B3' 63.5(6) . . ?
B11' C2' B3' 113.5(7) . . ?
B6' C2' B3' 112.6(8) . . ?
C1' C2' P1' 113.1(6) . . ?
B7' C2' P1' 126.1(7) . . ?
B11' C2' P1' 125.3(7) . . ?
B6' C2' P1' 114.2(6) . . ?
B3' C2' P1' 116.1(6) . . ?
C4' C3' C8' 117.1(13) . . ?
C4' C3' P1' 118.6(9) . . ?
C8' C3' P1' 123.5(11) . . ?
C3' C4' C5' 123.4(15) . . ?
C6' C5' C4' 118.6(16) . . ?
C7' C6' C5' 121.4(17) . . ?
C6' C7' C8' 118.7(17) . . ?
C3' C8' C7' 120.4(16) . . ?
C14' C9' C10' 117.6(9) . . ?
C14' C9' P1' 125.0(8) . . ?
C10' C9' P1' 116.9(7) . . ?
C11' C10' C9' 122.3(10) . . ?
C10' C11' C12' 117.0(12) . . ?
C13' C12' C11' 122.7(12) . . ?
C12' C13' C14' 119.3(12) . . ?
C9' C14' C13' 121.1(12) . . ?
O1' C15' Rh1' 173.9(11) . . ?
C1 B3 C2 59.1(6) . . ?
C1 B3 B8 105.1(8) . . ?
C2 B3 B8 105.2(8) . . ?
C1 B3 B4 57.8(7) . . ?
C2 B3 B4 105.5(8) . . ?
B8 B3 B4 60.4(7) . . ?
C1 B3 B7 104.5(8) . . ?
C2 B3 B7 57.6(6) . . ?
B8 B3 B7 59.8(7) . . ?
B4 B3 B7 107.1(8) . . ?
C1 B4 B9 106.1(8) . . ?
C1 B4 B3 59.1(6) . . ?
B9 B4 B3 108.5(9) . . ?
C1 B4 B5 59.0(6) . . ?
B9 B4 B5 60.9(7) . . ?
B3 B4 B5 108.5(9) . . ?
C1 B4 B8 105.4(9) . . ?
B9 B4 B8 60.8(7) . . ?
B3 B4 B8 59.5(7) . . ?
B5 B4 B8 109.3(8) . . ?
C1 B5 B10 105.6(9) . . ?
C1 B5 B4 57.8(6) . . ?
B10 B5 B4 108.5(9) . . ?
C1 B5 B6 59.9(6) . . ?
B10 B5 B6 59.7(7) . . ?
B4 B5 B6 108.1(9) . . ?
C1 B5 B9 103.8(9) . . ?
B10 B5 B9 61.3(7) . . ?
B4 B5 B9 59.0(7) . . ?
B6 B5 B9 108.3(9) . . ?
C1 B6 C2 57.9(6) . . ?
C1 B6 B11 105.2(8) . . ?
C2 B6 B11 59.1(6) . . ?
C1 B6 B10 103.6(9) . . ?
C2 B6 B10 105.1(8) . . ?
B11 B6 B10 60.3(7) . . ?
C1 B6 B5 57.7(6) . . ?
C2 B6 B5 104.7(8) . . ?
B11 B6 B5 107.7(9) . . ?
B10 B6 B5 59.3(7) . . ?
C2 B7 B12 105.9(9) . . ?
C2 B7 B8 106.2(9) . . ?
B12 B7 B8 61.2(7) . . ?
C2 B7 B3 59.2(6) . . ?
B12 B7 B3 108.0(9) . . ?
B8 B7 B3 59.4(7) . . ?
C2 B7 B11 59.1(6) . . ?
B12 B7 B11 60.0(7) . . ?
B8 B7 B11 109.2(9) . . ?
B3 B7 B11 108.0(9) . . ?
B3 B8 B7 60.8(7) . . ?
B3 B8 B4 60.1(7) . . ?
B7 B8 B4 107.6(9) . . ?
B3 B8 B12 107.3(9) . . ?
B7 B8 B12 58.9(7) . . ?
B4 B8 B12 105.9(9) . . ?
B3 B8 B9 107.4(9) . . ?
B7 B8 B9 106.8(9) . . ?
B4 B8 B9 58.9(7) . . ?
B12 B8 B9 59.3(7) . . ?
B4 B9 B12 107.9(9) . . ?
B4 B9 B5 60.1(7) . . ?
B12 B9 B5 106.9(9) . . ?
B4 B9 B8 60.3(7) . . ?
B12 B9 B8 60.5(7) . . ?
B5 B9 B8 108.3(8) . . ?
B4 B9 B10 107.0(8) . . ?
B12 B9 B10 60.3(7) . . ?
B5 B9 B10 58.4(7) . . ?
B8 B9 B10 108.6(9) . . ?
B5 B10 B6 61.0(7) . . ?
B5 B10 B11 108.6(8) . . ?
B6 B10 B11 59.6(7) . . ?
B5 B10 B12 107.3(9) . . ?
B6 B10 B12 107.3(8) . . ?
B11 B10 B12 59.9(7) . . ?
B5 B10 B9 60.3(7) . . ?
B6 B10 B9 108.6(8) . . ?
B11 B10 B9 107.6(9) . . ?
B12 B10 B9 58.9(7) . . ?
C2 B11 B6 60.4(6) . . ?
C2 B11 B10 106.0(9) . . ?
B6 B11 B10 60.1(7) . . ?
C2 B11 B12 103.4(9) . . ?
B6 B11 B12 108.5(10) . . ?
B10 B11 B12 61.0(7) . . ?
C2 B11 B7 57.3(6) . . ?
B6 B11 B7 107.9(9) . . ?
B10 B11 B7 107.7(10) . . ?
B12 B11 B7 58.6(7) . . ?
B7 B12 B9 108.4(8) . . ?
B7 B12 B11 61.3(7) . . ?
B9 B12 B11 108.5(9) . . ?
B7 B12 B8 59.9(7) . . ?
B9 B12 B8 60.3(7) . . ?
B11 B12 B8 109.2(8) . . ?
B7 B12 B10 108.4(8) . . ?
B9 B12 B10 60.8(8) . . ?
B11 B12 B10 59.1(7) . . ?
B8 B12 B10 108.9(9) . . ?
C1' B3' C2' 58.9(6) . . ?
C1' B3' B8' 105.2(8) . . ?
C2' B3' B8' 105.3(8) . . ?
C1' B3' B4' 57.8(6) . . ?
C2' B3' B4' 105.5(8) . . ?
B8' B3' B4' 60.6(7) . . ?
C1' B3' B7' 105.3(8) . . ?
C2' B3' B7' 57.9(6) . . ?
B8' B3' B7' 60.4(6) . . ?
B4' B3' B7' 108.4(8) . . ?
C1' B4' B5' 58.9(6) . . ?
C1' B4' B3' 59.4(6) . . ?
B5' B4' B3' 108.0(9) . . ?
C1' B4' B9' 105.5(8) . . ?
B5' B4' B9' 59.9(6) . . ?
B3' B4' B9' 107.6(8) . . ?
C1' B4' B8' 105.5(8) . . ?
B5' B4' B8' 107.8(8) . . ?
B3' B4' B8' 59.5(6) . . ?
B9' B4' B8' 60.0(7) . . ?
C1' B5' B6' 59.4(6) . . ?
C1' B5' B4' 58.0(6) . . ?
B6' B5' B4' 108.1(9) . . ?
C1' B5' B9' 105.3(9) . . ?
B6' B5' B9' 108.9(9) . . ?
B4' B5' B9' 60.6(7) . . ?
C1' B5' B10' 105.0(8) . . ?
B6' B5' B10' 59.7(6) . . ?
B4' B5' B10' 108.5(9) . . ?
B9' B5' B10' 60.8(6) . . ?
C1' B6' C2' 58.9(6) . . ?
C1' B6' B5' 58.2(6) . . ?
C2' B6' B5' 105.5(8) . . ?
C1' B6' B10' 104.9(8) . . ?
C2' B6' B10' 103.7(8) . . ?
B5' B6' B10' 60.8(6) . . ?
C1' B6' B11' 105.2(8) . . ?
C2' B6' B11' 58.3(6) . . ?
B5' B6' B11' 107.1(8) . . ?
B10' B6' B11' 58.1(7) . . ?
C2' B7' B11' 59.4(6) . . ?
C2' B7' B12' 105.4(8) . . ?
B11' B7' B12' 60.2(7) . . ?
C2' B7' B8' 104.2(8) . . ?
B11' B7' B8' 108.5(9) . . ?
B12' B7' B8' 60.6(7) . . ?
C2' B7' B3' 58.5(6) . . ?
B11' B7' B3' 107.9(8) . . ?
B12' B7' B3' 107.1(9) . . ?
B8' B7' B3' 58.5(6) . . ?
B3' B8' B4' 59.9(6) . . ?
B3' B8' B9' 108.1(8) . . ?
B4' B8' B9' 60.1(7) . . ?
B3' B8' B7' 61.2(6) . . ?
B4' B8' B7' 108.5(8) . . ?
B9' B8' B7' 107.2(8) . . ?
B3' B8' B12' 108.1(8) . . ?
B4' B8' B12' 107.5(9) . . ?
B9' B8' B12' 59.4(7) . . ?
B7' B8' B12' 59.1(7) . . ?
B5' B9' B12' 107.6(8) . . ?
B5' B9' B4' 59.5(6) . . ?
B12' B9' B4' 108.4(8) . . ?
B5' B9' B8' 107.4(8) . . ?
B12' B9' B8' 60.7(7) . . ?
B4' B9' B8' 59.8(7) . . ?
B5' B9' B10' 60.1(6) . . ?
B12' B9' B10' 58.7(7) . . ?
B4' B9' B10' 107.1(8) . . ?
B8' B9' B10' 106.8(9) . . ?
B11' B10' B12' 60.8(7) . . ?
B11' B10' B6' 61.9(7) . . ?
B12' B10' B6' 109.9(8) . . ?
B11' B10' B5' 109.1(8) . . ?
B12' B10' B5' 107.8(8) . . ?
B6' B10' B5' 59.6(6) . . ?
B11' B10' B9' 108.7(9) . . ?
B12' B10' B9' 59.9(7) . . ?
B6' B10' B9' 107.6(7) . . ?
B5' B10' B9' 59.2(6) . . ?
C2' B11' B10' 105.2(8) . . ?
C2' B11' B7' 59.3(6) . . ?
B10' B11' B7' 108.9(9) . . ?
C2' B11' B12' 105.6(8) . . ?
B10' B11' B12' 60.1(7) . . ?
B7' B11' B12' 60.6(6) . . ?
C2' B11' B6' 58.4(6) . . ?
B10' B11' B6' 60.0(7) . . ?
B7' B11' B6' 108.1(8) . . ?
B12' B11' B6' 107.8(9) . . ?
B10' B12' B11' 59.1(7) . . ?
B10' B12' B7' 107.0(8) . . ?
B11' B12' B7' 59.2(7) . . ?
B10' B12' B9' 61.4(7) . . ?
B11' B12' B9' 108.6(8) . . ?
B7' B12' B9' 108.5(8) . . ?
B10' B12' B8' 108.3(9) . . ?
B11' B12' B8' 107.5(8) . . ?
B7' B12' B8' 60.3(7) . . ?
B9' B12' B8' 59.9(7) . . ?
C101 C100 C103 169(4) . 4_565 ?
C102 C101 C100 157(5) . . ?
C102 C103 C100 126(4) . 4_566 ?
C101 C102 C103 128(5) . . ?

loop_
_geom_bond_atom_site_label_1
_geom_bond_atom_site_label_2
_geom_bond_distance
_geom_bond_site_symmetry_2
_geom_bond_publ_flag
Rh1 C15 1.828(14) . ?
Rh1 P1 2.224(3) . ?
Rh1 S1 2.349(3) . ?
Rh1 S1' 2.388(3) . ?
Rh1 Rh1' 2.9795(11) . ?
Rh1' C15' 1.840(13) . ?
Rh1' P1' 2.225(3) . ?
Rh1' S1' 2.343(3) . ?
Rh1' S1 2.398(2) . ?
S1 C1 1.818(9) . ?
S1' C1' 1.793(9) . ?
P1 C3 1.814(10) . ?
P1 C9 1.815(12) . ?
P1 C2 1.882(10) . ?
P1' C9' 1.811(9) . ?
P1' C3' 1.834(11) . ?
P1' C2' 1.898(10) . ?
O1 C15 1.167(13) . ?
O1' C15' 1.158(13) . ?
C1 B4 1.682(16) . ?
C1 C2 1.691(14) . ?
C1 B5 1.702(15) . ?
C1 B3 1.705(15) . ?
C1 B6 1.742(15) . ?
C2 B7 1.692(15) . ?
C2 B3 1.722(15) . ?
C2 B11 1.725(14) . ?
C2 B6 1.748(15) . ?
C3 C4 1.383(15) . ?
C3 C8 1.400(14) . ?
C4 C5 1.379(17) . ?
C5 C6 1.39(2) . ?
C6 C7 1.35(2) . ?
C7 C8 1.368(19) . ?
C9 C14 1.351(16) . ?
C9 C10 1.396(17) . ?
C10 C11 1.39(2) . ?
C11 C12 1.36(2) . ?
C12 C13 1.35(2) . ?
C13 C14 1.379(19) . ?
C1' B4' 1.678(14) . ?
C1' C2' 1.686(13) . ?
C1' B5' 1.695(14) . ?
C1' B3' 1.707(15) . ?
C1' B6' 1.715(14) . ?
C2' B7' 1.710(14) . ?
C2' B11' 1.712(14) . ?
C2' B6' 1.714(15) . ?
C2' B3' 1.721(15) . ?
C3' C4' 1.335(16) . ?
C3' C8' 1.330(17) . ?
C4' C5' 1.394(19) . ?
C5' C6' 1.32(2) . ?
C6' C7' 1.32(2) . ?
C7' C8' 1.45(2) . ?
C9' C14' 1.379(13) . ?
C9' C10' 1.392(14) . ?
C10' C11' 1.363(15) . ?
C11' C12' 1.397(17) . ?
C12' C13' 1.329(19) . ?
C13' C14' 1.381(16) . ?
B3 B8 1.764(16) . ?
B3 B4 1.773(17) . ?
B3 B7 1.789(15) . ?
B4 B9 1.755(15) . ?
B4 B5 1.773(17) . ?
B4 B8 1.780(18) . ?
B5 B10 1.753(17) . ?
B5 B6 1.784(18) . ?
B5 B9 1.788(17) . ?
B6 B11 1.751(17) . ?
B6 B10 1.760(16) . ?
B7 B12 1.752(17) . ?
B7 B8 1.771(18) . ?
B7 B11 1.800(18) . ?
B8 B12 1.793(17) . ?
B8 B9 1.789(18) . ?
B9 B12 1.771(19) . ?
B9 B10 1.806(19) . ?
B10 B11 1.763(19) . ?
B10 B12 1.796(18) . ?
B11 B12 1.778(18) . ?
B3' B8' 1.756(15) . ?
B3' B4' 1.764(16) . ?
B3' B7' 1.805(15) . ?
B4' B5' 1.765(17) . ?
B4' B9' 1.783(15) . ?
B4' B8' 1.777(17) . ?
B5' B6' 1.766(17) . ?
B5' B9' 1.771(16) . ?
B5' B10' 1.787(16) . ?
B6' B10' 1.767(15) . ?
B6' B11' 1.799(17) . ?
B7' B11' 1.746(17) . ?
B7' B12' 1.770(16) . ?
B7' B8' 1.792(17) . ?
B8' B9' 1.781(17) . ?
B8' B12' 1.797(16) . ?
B9' B12' 1.772(19) . ?
B9' B10' 1.799(16) . ?
B10' B11' 1.733(18) . ?
B10' B12' 1.750(18) . ?
B11' B12' 1.763(17) . ?
C100 C101 1.54(5) . ?
C100 C103 1.62(5) 4_565 ?
C101 C102 1.40(5) . ?
C103 C102 1.63(5) . ?
C103 C100 1.62(5) 4_566 ?

loop_
_geom_torsion_atom_site_label_1
_geom_torsion_atom_site_label_2
_geom_torsion_atom_site_label_3
_geom_torsion_atom_site_label_4
_geom_torsion
_geom_torsion_site_symmetry_1
_geom_torsion_site_symmetry_2
_geom_torsion_site_symmetry_3
_geom_torsion_site_symmetry_4
_geom_torsion_publ_flag
C15 Rh1 Rh1' C15' -108.7(7) . . . . ?
P1 Rh1 Rh1' C15' 5.6(6) . . . . ?
S1 Rh1 Rh1' C15' 69.0(6) . . . . ?
S1' Rh1 Rh1' C15' 177.4(5) . . . . ?
C15 Rh1 Rh1' P1' 7.7(5) . . . . ?
P1 Rh1 Rh1' P1' 122.04(12) . . . . ?
S1 Rh1 Rh1' P1' -174.61(12) . . . . ?
S1' Rh1 Rh1' P1' -66.18(11) . . . . ?
C15 Rh1 Rh1' S1' 73.9(5) . . . . ?
P1 Rh1 Rh1' S1' -171.78(12) . . . . ?
S1 Rh1 Rh1' S1' -108.43(11) . . . . ?
C15 Rh1 Rh1' S1 -177.7(5) . . . . ?
P1 Rh1 Rh1' S1 -63.35(12) . . . . ?
S1' Rh1 Rh1' S1 108.43(11) . . . . ?
C15 Rh1 S1 C1 -19(10) . . . . ?
P1 Rh1 S1 C1 17.0(3) . . . . ?
S1' Rh1 S1 C1 -161.3(3) . . . . ?
Rh1' Rh1 S1 C1 -113.1(3) . . . . ?
C15 Rh1 S1 Rh1' 94(10) . . . . ?
P1 Rh1 S1 Rh1' 130.13(9) . . . . ?
S1' Rh1 S1 Rh1' -48.21(8) . . . . ?
C15' Rh1' S1 C1 -33.5(6) . . . . ?
P1' Rh1' S1 C1 125.7(6) . . . . ?
S1' Rh1' S1 C1 151.3(4) . . . . ?
Rh1 Rh1' S1 C1 101.9(4) . . . . ?
C15' Rh1' S1 Rh1 -135.4(5) . . . . ?
P1' Rh1' S1 Rh1 23.9(5) . . . . ?
S1' Rh1' S1 Rh1 49.46(8) . . . . ?
C15' Rh1' S1' C1' 88(4) . . . . ?
P1' Rh1' S1' C1' 12.5(3) . . . . ?
S1 Rh1' S1' C1' -162.5(3) . . . . ?
Rh1 Rh1' S1' C1' -114.1(3) . . . . ?
C15' Rh1' S1' Rh1 -157(4) . . . . ?
P1' Rh1' S1' Rh1 126.64(9) . . . . ?
S1 Rh1' S1' Rh1 -48.31(8) . . . . ?
C15 Rh1 S1' C1' -25.8(5) . . . . ?
P1 Rh1 S1' C1' 144.1(6) . . . . ?
S1 Rh1 S1' C1' 153.0(3) . . . . ?
Rh1' Rh1 S1' C1' 103.4(3) . . . . ?
C15 Rh1 S1' Rh1' -129.2(4) . . . . ?
P1 Rh1 S1' Rh1' 40.8(6) . . . . ?
S1 Rh1 S1' Rh1' 49.65(8) . . . . ?
C15 Rh1 P1 C3 -80.2(5) . . . . ?
S1 Rh1 P1 C3 100.9(4) . . . . ?
S1' Rh1 P1 C3 109.6(6) . . . . ?
Rh1' Rh1 P1 C3 145.6(4) . . . . ?
C15 Rh1 P1 C9 42.4(6) . . . . ?
S1 Rh1 P1 C9 -136.5(4) . . . . ?
S1' Rh1 P1 C9 -127.8(6) . . . . ?
Rh1' Rh1 P1 C9 -91.8(4) . . . . ?
C15 Rh1 P1 C2 161.1(5) . . . . ?
S1 Rh1 P1 C2 -17.8(3) . . . . ?
S1' Rh1 P1 C2 -9.1(7) . . . . ?
Rh1' Rh1 P1 C2 26.9(3) . . . . ?
C15' Rh1' P1' C9' -71.8(6) . . . . ?
S1' Rh1' P1' C9' 103.4(4) . . . . ?
S1 Rh1' P1' C9' 128.4(6) . . . . ?
Rh1 Rh1' P1' C9' 149.2(3) . . . . ?
C15' Rh1' P1' C3' 55.3(6) . . . . ?
S1' Rh1' P1' C3' -129.6(4) . . . . ?
S1 Rh1' P1' C3' -104.5(6) . . . . ?
Rh1 Rh1' P1' C3' -83.7(4) . . . . ?
C15' Rh1' P1' C2' 173.4(5) . . . . ?
S1' Rh1' P1' C2' -11.5(3) . . . . ?
S1 Rh1' P1' C2' 13.6(6) . . . . ?
Rh1 Rh1' P1' C2' 34.4(3) . . . . ?
Rh1 S1 C1 B4 132.6(7) . . . . ?
Rh1' S1 C1 B4 49.0(9) . . . . ?
Rh1 S1 C1 C2 -12.2(7) . . . . ?
Rh1' S1 C1 C2 -95.9(7) . . . . ?
Rh1 S1 C1 B5 -151.8(7) . . . . ?
Rh1' S1 C1 B5 124.5(7) . . . . ?
Rh1 S1 C1 B3 57.8(8) . . . . ?
Rh1' S1 C1 B3 -25.9(9) . . . . ?
Rh1 S1 C1 B6 -81.0(7) . . . . ?
Rh1' S1 C1 B6 -164.6(6) . . . . ?
B4 C1 C2 B7 1.0(10) . . . . ?
B5 C1 C2 B7 -67.4(10) . . . . ?
B3 C1 C2 B7 40.7(7) . . . . ?
B6 C1 C2 B7 -106.2(8) . . . . ?
S1 C1 C2 B7 149.7(7) . . . . ?
B4 C1 C2 B3 -39.7(7) . . . . ?
B5 C1 C2 B3 -108.1(9) . . . . ?
B6 C1 C2 B3 -146.9(8) . . . . ?
S1 C1 C2 B3 109.0(8) . . . . ?
B4 C1 C2 B11 68.7(10) . . . . ?
B5 C1 C2 B11 0.3(11) . . . . ?
B3 C1 C2 B11 108.4(9) . . . . ?
B6 C1 C2 B11 -38.5(8) . . . . ?
S1 C1 C2 B11 -142.6(7) . . . . ?
B4 C1 C2 B6 107.2(8) . . . . ?
B5 C1 C2 B6 38.8(8) . . . . ?
B3 C1 C2 B6 146.9(8) . . . . ?
S1 C1 C2 B6 -104.1(8) . . . . ?
B4 C1 C2 P1 -149.7(6) . . . . ?
B5 C1 C2 P1 142.0(7) . . . . ?
B3 C1 C2 P1 -110.0(7) . . . . ?
B6 C1 C2 P1 103.1(7) . . . . ?
S1 C1 C2 P1 -1.0(9) . . . . ?
C3 P1 C2 C1 -110.1(7) . . . . ?
C9 P1 C2 C1 138.1(7) . . . . ?
Rh1 P1 C2 C1 14.6(7) . . . . ?
C3 P1 C2 B7 106.2(9) . . . . ?
C9 P1 C2 B7 -5.6(10) . . . . ?
Rh1 P1 C2 B7 -129.1(8) . . . . ?
C3 P1 C2 B3 -177.1(7) . . . . ?
C9 P1 C2 B3 71.1(8) . . . . ?
Rh1 P1 C2 B3 -52.4(7) . . . . ?
C3 P1 C2 B11 24.8(9) . . . . ?
C9 P1 C2 B11 -87.0(9) . . . . ?
Rh1 P1 C2 B11 149.4(7) . . . . ?
C3 P1 C2 B6 -43.6(8) . . . . ?
C9 P1 C2 B6 -155.4(7) . . . . ?
Rh1 P1 C2 B6 81.1(7) . . . . ?
C9 P1 C3 C4 -133.2(9) . . . . ?
C2 P1 C3 C4 114.4(9) . . . . ?
Rh1 P1 C3 C4 -6.0(10) . . . . ?
C9 P1 C3 C8 47.4(11) . . . . ?
C2 P1 C3 C8 -65.0(11) . . . . ?
Rh1 P1 C3 C8 174.6(9) . . . . ?
C8 C3 C4 C5 -2.0(19) . . . . ?
P1 C3 C4 C5 178.6(11) . . . . ?
C3 C4 C5 C6 3(2) . . . . ?
C4 C5 C6 C7 -2(3) . . . . ?
C5 C6 C7 C8 1(3) . . . . ?
C6 C7 C8 C3 0(2) . . . . ?
C4 C3 C8 C7 0.9(19) . . . . ?
P1 C3 C8 C7 -179.7(11) . . . . ?
C3 P1 C9 C14 15.5(12) . . . . ?
C2 P1 C9 C14 127.5(11) . . . . ?
Rh1 P1 C9 C14 -112.4(10) . . . . ?
C3 P1 C9 C10 -176.4(10) . . . . ?
C2 P1 C9 C10 -64.3(11) . . . . ?
Rh1 P1 C9 C10 55.7(10) . . . . ?
C14 C9 C10 C11 -2(2) . . . . ?
P1 C9 C10 C11 -170.2(12) . . . . ?
C9 C10 C11 C12 -1(3) . . . . ?
C10 C11 C12 C13 2(3) . . . . ?
C11 C12 C13 C14 0(3) . . . . ?
C10 C9 C14 C13 4(2) . . . . ?
P1 C9 C14 C13 171.8(13) . . . . ?
C12 C13 C14 C9 -3(3) . . . . ?
P1 Rh1 C15 O1 -18(19) . . . . ?
S1 Rh1 C15 O1 18(28) . . . . ?
S1' Rh1 C15 O1 160(19) . . . . ?
Rh1' Rh1 C15 O1 111(19) . . . . ?
Rh1' S1' C1' B4' 134.7(7) . . . . ?
Rh1 S1' C1' B4' 49.8(8) . . . . ?
Rh1' S1' C1' C2' -10.7(7) . . . . ?
Rh1 S1' C1' C2' -95.5(6) . . . . ?
Rh1' S1' C1' B5' -149.5(7) . . . . ?
Rh1 S1' C1' B5' 125.6(7) . . . . ?
Rh1' S1' C1' B3' 59.8(7) . . . . ?
Rh1 S1' C1' B3' -25.1(8) . . . . ?
Rh1' S1' C1' B6' -78.6(7) . . . . ?
Rh1 S1' C1' B6' -163.5(6) . . . . ?
B4' C1' C2' B7' 0.8(10) . . . . ?
B5' C1' C2' B7' -67.2(10) . . . . ?
B3' C1' C2' B7' 39.9(7) . . . . ?
B6' C1' C2' B7' -106.5(8) . . . . ?
S1' C1' C2' B7' 150.0(7) . . . . ?
B4' C1' C2' B11' 66.9(9) . . . . ?
B5' C1' C2' B11' -1.1(10) . . . . ?
B3' C1' C2' B11' 106.0(8) . . . . ?
B6' C1' C2' B11' -40.4(8) . . . . ?
S1' C1' C2' B11' -143.9(7) . . . . ?
B4' C1' C2' B6' 107.3(8) . . . . ?
B5' C1' C2' B6' 39.3(8) . . . . ?
B3' C1' C2' B6' 146.4(8) . . . . ?
S1' C1' C2' B6' -103.5(8) . . . . ?
B4' C1' C2' B3' -39.2(7) . . . . ?
B5' C1' C2' B3' -107.1(9) . . . . ?
B6' C1' C2' B3' -146.4(8) . . . . ?
S1' C1' C2' B3' 110.0(7) . . . . ?
B4' C1' C2' P1' -147.0(6) . . . . ?
B5' C1' C2' P1' 145.1(7) . . . . ?
B3' C1' C2' P1' -107.8(7) . . . . ?
B6' C1' C2' P1' 105.7(7) . . . . ?
S1' C1' C2' P1' 2.2(9) . . . . ?
C9' P1' C2' C1' -115.8(6) . . . . ?
C3' P1' C2' C1' 130.3(6) . . . . ?
Rh1' P1' C2' C1' 7.9(7) . . . . ?
C9' P1' C2' B7' 102.3(8) . . . . ?
C3' P1' C2' B7' -11.5(9) . . . . ?
Rh1' P1' C2' B7' -133.9(7) . . . . ?
C9' P1' C2' B11' 24.5(9) . . . . ?
C3' P1' C2' B11' -89.4(9) . . . . ?
Rh1' P1' C2' B11' 148.2(8) . . . . ?
C9' P1' C2' B6' -49.0(7) . . . . ?
C3' P1' C2' B6' -162.9(7) . . . . ?
Rh1' P1' C2' B6' 74.7(6) . . . . ?
C9' P1' C2' B3' 177.4(7) . . . . ?
C3' P1' C2' B3' 63.5(8) . . . . ?
Rh1' P1' C2' B3' -58.9(7) . . . . ?
C9' P1' C3' C4' 176.1(11) . . . . ?
C2' P1' C3' C4' -74.7(12) . . . . ?
Rh1' P1' C3' C4' 45.1(12) . . . . ?
C9' P1' C3' C8' 6.8(14) . . . . ?
C2' P1' C3' C8' 116.1(13) . . . . ?
Rh1' P1' C3' C8' -124.1(13) . . . . ?
C8' C3' C4' C5' -6(2) . . . . ?
P1' C3' C4' C5' -176.4(14) . . . . ?
C3' C4' C5' C6' 4(3) . . . . ?
C4' C5' C6' C7' -3(3) . . . . ?
C5' C6' C7' C8' 4(4) . . . . ?
C4' C3' C8' C7' 7(3) . . . . ?
P1' C3' C8' C7' 176.8(16) . . . . ?
C6' C7' C8' C3' -6(4) . . . . ?
C3' P1' C9' C14' 45.1(10) . . . . ?
C2' P1' C9' C14' -66.9(10) . . . . ?
Rh1' P1' C9' C14' 174.3(8) . . . . ?
C3' P1' C9' C10' -143.3(8) . . . . ?
C2' P1' C9' C10' 104.7(8) . . . . ?
Rh1' P1' C9' C10' -14.1(9) . . . . ?
C14' C9' C10' C11' 0.0(16) . . . . ?
P1' C9' C10' C11' -172.2(9) . . . . ?
C9' C10' C11' C12' -0.4(17) . . . . ?
C10' C11' C12' C13' 0.2(19) . . . . ?
C11' C12' C13' C14' 0(2) . . . . ?
C10' C9' C14' C13' 0.5(16) . . . . ?
P1' C9' C14' C13' 172.0(9) . . . . ?
C12' C13' C14' C9' -0.6(19) . . . . ?
P1' Rh1' C15' O1' -28(12) . . . . ?
S1' Rh1' C15' O1' -104(12) . . . . ?
S1 Rh1' C15' O1' 148(11) . . . . ?
Rh1 Rh1' C15' O1' 100(11) . . . . ?
B4 C1 B3 C2 138.1(8) . . . . ?
B5 C1 B3 C2 101.1(9) . . . . ?
B6 C1 B3 C2 31.6(8) . . . . ?
S1 C1 B3 C2 -107.2(8) . . . . ?
B4 C1 B3 B8 39.2(8) . . . . ?
C2 C1 B3 B8 -98.9(8) . . . . ?
B5 C1 B3 B8 2.2(12) . . . . ?
B6 C1 B3 B8 -67.3(10) . . . . ?
S1 C1 B3 B8 153.8(7) . . . . ?
C2 C1 B3 B4 -138.1(8) . . . . ?
B5 C1 B3 B4 -37.0(8) . . . . ?
B6 C1 B3 B4 -106.5(9) . . . . ?
S1 C1 B3 B4 114.6(9) . . . . ?
B4 C1 B3 B7 101.3(8) . . . . ?
C2 C1 B3 B7 -36.9(7) . . . . ?
B5 C1 B3 B7 64.2(11) . . . . ?
B6 C1 B3 B7 -5.3(11) . . . . ?
S1 C1 B3 B7 -144.1(7) . . . . ?
B7 C2 B3 C1 -136.5(8) . . . . ?
B11 C2 B3 C1 -98.0(9) . . . . ?
B6 C2 B3 C1 -31.2(7) . . . . ?
P1 C2 B3 C1 101.9(7) . . . . ?
C1 C2 B3 B8 98.8(9) . . . . ?
B7 C2 B3 B8 -37.8(8) . . . . ?
B11 C2 B3 B8 0.7(12) . . . . ?
B6 C2 B3 B8 67.6(10) . . . . ?
P1 C2 B3 B8 -159.4(7) . . . . ?
C1 C2 B3 B4 35.9(7) . . . . ?
B7 C2 B3 B4 -100.7(8) . . . . ?
B11 C2 B3 B4 -62.2(10) . . . . ?
B6 C2 B3 B4 4.7(10) . . . . ?
P1 C2 B3 B4 137.7(7) . . . . ?
C1 C2 B3 B7 136.5(8) . . . . ?
B11 C2 B3 B7 38.5(9) . . . . ?
B6 C2 B3 B7 105.4(9) . . . . ?
P1 C2 B3 B7 -121.6(8) . . . . ?
C2 C1 B4 B9 -63.6(10) . . . . ?
B5 C1 B4 B9 40.1(8) . . . . ?
B3 C1 B4 B9 -102.3(9) . . . . ?
B6 C1 B4 B9 3.4(12) . . . . ?
S1 C1 B4 B9 149.7(8) . . . . ?
C2 C1 B4 B3 38.7(7) . . . . ?
B5 C1 B4 B3 142.4(8) . . . . ?
B6 C1 B4 B3 105.7(9) . . . . ?
S1 C1 B4 B3 -108.0(8) . . . . ?
C2 C1 B4 B5 -103.7(8) . . . . ?
B3 C1 B4 B5 -142.4(8) . . . . ?
B6 C1 B4 B5 -36.7(8) . . . . ?
S1 C1 B4 B5 109.6(9) . . . . ?
C2 C1 B4 B8 -0.1(10) . . . . ?
B5 C1 B4 B8 103.6(9) . . . . ?
B3 C1 B4 B8 -38.8(7) . . . . ?
B6 C1 B4 B8 66.9(10) . . . . ?
S1 C1 B4 B8 -146.8(7) . . . . ?
C2 B3 B4 C1 -36.5(7) . . . . ?
B8 B3 B4 C1 -135.5(9) . . . . ?
B7 B3 B4 C1 -96.7(9) . . . . ?
C1 B3 B4 B9 98.0(9) . . . . ?
C2 B3 B4 B9 61.6(10) . . . . ?
B8 B3 B4 B9 -37.4(8) . . . . ?
B7 B3 B4 B9 1.3(11) . . . . ?
C1 B3 B4 B5 33.4(7) . . . . ?
C2 B3 B4 B5 -3.0(10) . . . . ?
B8 B3 B4 B5 -102.0(9) . . . . ?
B7 B3 B4 B5 -63.3(10) . . . . ?
C1 B3 B4 B8 135.5(9) . . . . ?
C2 B3 B4 B8 99.0(8) . . . . ?
B7 B3 B4 B8 38.8(8) . . . . ?
B4 C1 B5 B10 -102.4(9) . . . . ?
C2 C1 B5 B10 1.5(11) . . . . ?
B3 C1 B5 B10 -65.4(11) . . . . ?
B6 C1 B5 B10 39.8(8) . . . . ?
S1 C1 B5 B10 143.4(8) . . . . ?
C2 C1 B5 B4 103.8(9) . . . . ?
B3 C1 B5 B4 37.0(9) . . . . ?
B6 C1 B5 B4 142.2(8) . . . . ?
S1 C1 B5 B4 -114.3(9) . . . . ?
B4 C1 B5 B6 -142.2(8) . . . . ?
C2 C1 B5 B6 -38.3(8) . . . . ?
B3 C1 B5 B6 -105.2(9) . . . . ?
S1 C1 B5 B6 103.6(8) . . . . ?
B4 C1 B5 B9 -38.8(8) . . . . ?
C2 C1 B5 B9 65.1(10) . . . . ?
B3 C1 B5 B9 -1.8(11) . . . . ?
B6 C1 B5 B9 103.4(9) . . . . ?
S1 C1 B5 B9 -153.0(7) . . . . ?
B9 B4 B5 C1 -134.9(9) . . . . ?
B3 B4 B5 C1 -33.5(7) . . . . ?
B8 B4 B5 C1 -96.8(9) . . . . ?
C1 B4 B5 B10 97.2(9) . . . . ?
B9 B4 B5 B10 -37.7(9) . . . . ?
B3 B4 B5 B10 63.7(10) . . . . ?
B8 B4 B5 B10 0.4(12) . . . . ?
C1 B4 B5 B6 34.0(7) . . . . ?
B9 B4 B5 B6 -100.9(9) . . . . ?
B3 B4 B5 B6 0.5(11) . . . . ?
B8 B4 B5 B6 -62.8(10) . . . . ?
C1 B4 B5 B9 134.9(9) . . . . ?
B3 B4 B5 B9 101.4(9) . . . . ?
B8 B4 B5 B9 38.1(8) . . . . ?
B4 C1 B6 C2 -101.7(9) . . . . ?
B5 C1 B6 C2 -138.7(8) . . . . ?
B3 C1 B6 C2 -31.5(8) . . . . ?
S1 C1 B6 C2 109.1(8) . . . . ?
B4 C1 B6 B11 -64.6(11) . . . . ?
C2 C1 B6 B11 37.0(7) . . . . ?
B5 C1 B6 B11 -101.6(9) . . . . ?
B3 C1 B6 B11 5.5(12) . . . . ?
S1 C1 B6 B11 146.1(7) . . . . ?
B4 C1 B6 B10 -2.2(11) . . . . ?
C2 C1 B6 B10 99.5(9) . . . . ?
B5 C1 B6 B10 -39.2(8) . . . . ?
B3 C1 B6 B10 68.0(11) . . . . ?
S1 C1 B6 B10 -151.4(8) . . . . ?
B4 C1 B6 B5 37.0(8) . . . . ?
C2 C1 B6 B5 138.7(8) . . . . ?
B3 C1 B6 B5 107.2(9) . . . . ?
S1 C1 B6 B5 -112.2(8) . . . . ?
B7 C2 B6 C1 100.3(9) . . . . ?
B3 C2 B6 C1 30.9(7) . . . . ?
B11 C2 B6 C1 137.4(9) . . . . ?
P1 C2 B6 C1 -105.0(7) . . . . ?
C1 C2 B6 B11 -137.4(9) . . . . ?
B7 C2 B6 B11 -37.1(9) . . . . ?
B3 C2 B6 B11 -106.5(9) . . . . ?
P1 C2 B6 B11 117.6(8) . . . . ?
C1 C2 B6 B10 -96.8(9) . . . . ?
B7 C2 B6 B10 3.5(12) . . . . ?
B3 C2 B6 B10 -66.0(10) . . . . ?
B11 C2 B6 B10 40.5(9) . . . . ?
P1 C2 B6 B10 158.1(7) . . . . ?
C1 C2 B6 B5 -35.3(7) . . . . ?
B7 C2 B6 B5 65.0(10) . . . . ?
B3 C2 B6 B5 -4.4(10) . . . . ?
B11 C2 B6 B5 102.1(9) . . . . ?
P1 C2 B6 B5 -140.3(7) . . . . ?
B10 B5 B6 C1 -134.4(9) . . . . ?
B4 B5 B6 C1 -33.1(7) . . . . ?
B9 B5 B6 C1 -95.6(9) . . . . ?
C1 B5 B6 C2 35.4(7) . . . . ?
B10 B5 B6 C2 -99.1(9) . . . . ?
B4 B5 B6 C2 2.2(10) . . . . ?
B9 B5 B6 C2 -60.3(10) . . . . ?
C1 B5 B6 B11 97.1(8) . . . . ?
B10 B5 B6 B11 -37.3(8) . . . . ?
B4 B5 B6 B11 64.0(10) . . . . ?
B9 B5 B6 B11 1.5(11) . . . . ?
C1 B5 B6 B10 134.4(9) . . . . ?
B4 B5 B6 B10 101.3(9) . . . . ?
B9 B5 B6 B10 38.8(8) . . . . ?
C1 C2 B7 B12 62.6(10) . . . . ?
B3 C2 B7 B12 101.8(9) . . . . ?
B11 C2 B7 B12 -39.1(8) . . . . ?
B6 C2 B7 B12 -3.2(11) . . . . ?
P1 C2 B7 B12 -152.7(8) . . . . ?
C1 C2 B7 B8 -1.4(10) . . . . ?
B3 C2 B7 B8 37.8(8) . . . . ?
B11 C2 B7 B8 -103.1(9) . . . . ?
B6 C2 B7 B8 -67.2(10) . . . . ?
P1 C2 B7 B8 143.3(8) . . . . ?
C1 C2 B7 B3 -39.2(7) . . . . ?
B11 C2 B7 B3 -140.9(9) . . . . ?
B6 C2 B7 B3 -105.0(9) . . . . ?
P1 C2 B7 B3 105.5(9) . . . . ?
C1 C2 B7 B11 101.7(9) . . . . ?
B3 C2 B7 B11 140.9(9) . . . . ?
B6 C2 B7 B11 35.9(9) . . . . ?
P1 C2 B7 B11 -113.6(10) . . . . ?
C1 B3 B7 C2 37.6(7) . . . . ?
B8 B3 B7 C2 136.9(9) . . . . ?
B4 B3 B7 C2 97.8(9) . . . . ?
C1 B3 B7 B12 -60.6(10) . . . . ?
C2 B3 B7 B12 -98.2(9) . . . . ?
B8 B3 B7 B12 38.7(9) . . . . ?
B4 B3 B7 B12 -0.4(11) . . . . ?
C1 B3 B7 B8 -99.3(9) . . . . ?
C2 B3 B7 B8 -136.9(9) . . . . ?
B4 B3 B7 B8 -39.0(8) . . . . ?
C1 B3 B7 B11 2.9(11) . . . . ?
C2 B3 B7 B11 -34.7(8) . . . . ?
B8 B3 B7 B11 102.1(10) . . . . ?
B4 B3 B7 B11 63.1(10) . . . . ?
C1 B3 B8 B7 98.2(9) . . . . ?
C2 B3 B8 B7 36.8(8) . . . . ?
B4 B3 B8 B7 136.2(9) . . . . ?
C1 B3 B8 B4 -37.9(8) . . . . ?
C2 B3 B8 B4 -99.4(9) . . . . ?
B7 B3 B8 B4 -136.2(9) . . . . ?
C1 B3 B8 B12 60.8(10) . . . . ?
C2 B3 B8 B12 -0.7(11) . . . . ?
B4 B3 B8 B12 98.7(10) . . . . ?
B7 B3 B8 B12 -37.4(9) . . . . ?
C1 B3 B8 B9 -1.6(11) . . . . ?
C2 B3 B8 B9 -63.1(10) . . . . ?
B4 B3 B8 B9 36.3(8) . . . . ?
B7 B3 B8 B9 -99.8(10) . . . . ?
C2 B7 B8 B3 -37.7(8) . . . . ?
B12 B7 B8 B3 -137.3(10) . . . . ?
B11 B7 B8 B3 -100.0(9) . . . . ?
C2 B7 B8 B4 1.3(11) . . . . ?
B12 B7 B8 B4 -98.3(9) . . . . ?
B3 B7 B8 B4 39.0(8) . . . . ?
B11 B7 B8 B4 -61.0(10) . . . . ?
C2 B7 B8 B12 99.6(9) . . . . ?
B3 B7 B8 B12 137.3(10) . . . . ?
B11 B7 B8 B12 37.3(8) . . . . ?
C2 B7 B8 B9 63.3(10) . . . . ?
B12 B7 B8 B9 -36.3(8) . . . . ?
B3 B7 B8 B9 101.0(9) . . . . ?
B11 B7 B8 B9 1.0(11) . . . . ?
C1 B4 B8 B3 38.6(7) . . . . ?
B9 B4 B8 B3 138.7(9) . . . . ?
B5 B4 B8 B3 100.6(9) . . . . ?
C1 B4 B8 B7 -0.8(10) . . . . ?
B9 B4 B8 B7 99.3(9) . . . . ?
B3 B4 B8 B7 -39.4(8) . . . . ?
B5 B4 B8 B7 61.2(10) . . . . ?
C1 B4 B8 B12 -62.5(10) . . . . ?
B9 B4 B8 B12 37.6(8) . . . . ?
B3 B4 B8 B12 -101.1(9) . . . . ?
B5 B4 B8 B12 -0.5(11) . . . . ?
C1 B4 B8 B9 -100.1(9) . . . . ?
B3 B4 B8 B9 -138.7(9) . . . . ?
B5 B4 B8 B9 -38.1(8) . . . . ?
C1 B4 B9 B12 60.4(11) . . . . ?
B3 B4 B9 B12 -1.7(12) . . . . ?
B5 B4 B9 B12 99.6(10) . . . . ?
B8 B4 B9 B12 -38.6(9) . . . . ?
C1 B4 B9 B5 -39.2(8) . . . . ?
B3 B4 B9 B5 -101.3(9) . . . . ?
B8 B4 B9 B5 -138.2(9) . . . . ?
C1 B4 B9 B8 99.0(9) . . . . ?
B3 B4 B9 B8 36.9(8) . . . . ?
B5 B4 B9 B8 138.2(9) . . . . ?
C1 B4 B9 B10 -3.2(12) . . . . ?
B3 B4 B9 B10 -65.3(11) . . . . ?
B5 B4 B9 B10 36.1(9) . . . . ?
B8 B4 B9 B10 -102.1(10) . . . . ?
C1 B5 B9 B4 38.2(8) . . . . ?
B10 B5 B9 B4 138.6(9) . . . . ?
B6 B5 B9 B4 100.6(9) . . . . ?
C1 B5 B9 B12 -63.2(10) . . . . ?
B10 B5 B9 B12 37.3(8) . . . . ?
B4 B5 B9 B12 -101.3(9) . . . . ?
B6 B5 B9 B12 -0.7(11) . . . . ?
C1 B5 B9 B8 0.6(11) . . . . ?
B10 B5 B9 B8 101.1(9) . . . . ?
B4 B5 B9 B8 -37.6(8) . . . . ?
B6 B5 B9 B8 63.0(10) . . . . ?
C1 B5 B9 B10 -100.5(9) . . . . ?
B4 B5 B9 B10 -138.6(9) . . . . ?
B6 B5 B9 B10 -38.0(8) . . . . ?
B3 B8 B9 B4 -36.8(8) . . . . ?
B7 B8 B9 B4 -100.8(9) . . . . ?
B12 B8 B9 B4 -137.0(9) . . . . ?
B3 B8 B9 B12 100.1(9) . . . . ?
B7 B8 B9 B12 36.2(8) . . . . ?
B4 B8 B9 B12 137.0(9) . . . . ?
B3 B8 B9 B5 0.6(11) . . . . ?
B7 B8 B9 B5 -63.3(10) . . . . ?
B4 B8 B9 B5 37.5(8) . . . . ?
B12 B8 B9 B5 -99.5(9) . . . . ?
B3 B8 B9 B10 62.5(10) . . . . ?
B7 B8 B9 B10 -1.4(11) . . . . ?
B4 B8 B9 B10 99.4(9) . . . . ?
B12 B8 B9 B10 -37.6(8) . . . . ?
C1 B5 B10 B6 -39.9(8) . . . . ?
B4 B5 B10 B6 -100.6(9) . . . . ?
B9 B5 B10 B6 -137.3(9) . . . . ?
C1 B5 B10 B11 -2.7(12) . . . . ?
B4 B5 B10 B11 -63.4(11) . . . . ?
B6 B5 B10 B11 37.2(8) . . . . ?
B9 B5 B10 B11 -100.1(10) . . . . ?
C1 B5 B10 B12 60.6(11) . . . . ?
B4 B5 B10 B12 -0.1(11) . . . . ?
B6 B5 B10 B12 100.6(9) . . . . ?
B9 B5 B10 B12 -36.8(8) . . . . ?
C1 B5 B10 B9 97.4(9) . . . . ?
B4 B5 B10 B9 36.7(8) . . . . ?
B6 B5 B10 B9 137.3(9) . . . . ?
C1 B6 B10 B5 38.4(8) . . . . ?
C2 B6 B10 B5 98.4(9) . . . . ?
B11 B6 B10 B5 138.3(9) . . . . ?
C1 B6 B10 B11 -99.9(9) . . . . ?
C2 B6 B10 B11 -39.9(8) . . . . ?
B5 B6 B10 B11 -138.3(9) . . . . ?
C1 B6 B10 B12 -62.2(11) . . . . ?
C2 B6 B10 B12 -2.2(12) . . . . ?
B11 B6 B10 B12 37.7(9) . . . . ?
B5 B6 B10 B12 -100.6(10) . . . . ?
C1 B6 B10 B9 0.0(11) . . . . ?
C2 B6 B10 B9 60.0(11) . . . . ?
B11 B6 B10 B9 99.9(10) . . . . ?
B5 B6 B10 B9 -38.4(9) . . . . ?
B4 B9 B10 B5 -36.8(9) . . . . ?
B12 B9 B10 B5 -138.1(9) . . . . ?
B8 B9 B10 B5 -100.4(9) . . . . ?
B4 B9 B10 B6 1.9(12) . . . . ?
B12 B9 B10 B6 -99.4(10) . . . . ?
B5 B9 B10 B6 38.7(8) . . . . ?
B8 B9 B10 B6 -61.7(11) . . . . ?
B4 B9 B10 B11 65.0(11) . . . . ?
B12 B9 B10 B11 -36.3(8) . . . . ?
B5 B9 B10 B11 101.8(9) . . . . ?
B8 B9 B10 B11 1.3(11) . . . . ?
B4 B9 B10 B12 101.3(9) . . . . ?
B5 B9 B10 B12 138.1(9) . . . . ?
B8 B9 B10 B12 37.7(8) . . . . ?
C1 C2 B11 B6 38.6(8) . . . . ?
B7 C2 B11 B6 141.8(10) . . . . ?
B3 C2 B11 B6 103.4(9) . . . . ?
P1 C2 B11 B6 -97.8(9) . . . . ?
C1 C2 B11 B10 -2.0(11) . . . . ?
B7 C2 B11 B10 101.1(10) . . . . ?
B3 C2 B11 B10 62.8(11) . . . . ?
B6 C2 B11 B10 -40.6(8) . . . . ?
P1 C2 B11 B10 -138.5(8) . . . . ?
C1 C2 B11 B12 -65.2(10) . . . . ?
B7 C2 B11 B12 37.9(8) . . . . ?
B3 C2 B11 B12 -0.5(12) . . . . ?
B6 C2 B11 B12 -103.9(10) . . . . ?
P1 C2 B11 B12 158.3(7) . . . . ?
C1 C2 B11 B7 -103.1(9) . . . . ?
B3 C2 B11 B7 -38.4(9) . . . . ?
B6 C2 B11 B7 -141.8(10) . . . . ?
P1 C2 B11 B7 120.4(9) . . . . ?
C1 B6 B11 C2 -36.5(7) . . . . ?
B10 B6 B11 C2 -133.8(9) . . . . ?
B5 B6 B11 C2 -96.9(8) . . . . ?
C1 B6 B11 B10 97.3(10) . . . . ?
C2 B6 B11 B10 133.8(9) . . . . ?
B5 B6 B11 B10 36.9(8) . . . . ?
C1 B6 B11 B12 58.7(10) . . . . ?
C2 B6 B11 B12 95.3(9) . . . . ?
B10 B6 B11 B12 -38.5(8) . . . . ?
B5 B6 B11 B12 -1.6(11) . . . . ?
C1 B6 B11 B7 -3.3(11) . . . . ?
C2 B6 B11 B7 33.2(8) . . . . ?
B10 B6 B11 B7 -100.6(10) . . . . ?
B5 B6 B11 B7 -63.7(10) . . . . ?
B5 B10 B11 C2 2.9(12) . . . . ?
B6 B10 B11 C2 40.8(8) . . . . ?
B12 B10 B11 C2 -96.8(9) . . . . ?
B9 B10 B11 C2 -60.9(10) . . . . ?
B5 B10 B11 B6 -37.9(8) . . . . ?
B12 B10 B11 B6 -137.5(9) . . . . ?
B9 B10 B11 B6 -101.6(9) . . . . ?
B5 B10 B11 B12 99.7(10) . . . . ?
B6 B10 B11 B12 137.5(9) . . . . ?
B9 B10 B11 B12 35.9(8) . . . . ?
B5 B10 B11 B7 63.0(11) . . . . ?
B6 B10 B11 B7 100.9(9) . . . . ?
B12 B10 B11 B7 -36.6(7) . . . . ?
B9 B10 B11 B7 -0.7(11) . . . . ?
B12 B7 B11 C2 135.6(9) . . . . ?
B8 B7 B11 C2 97.8(9) . . . . ?
B3 B7 B11 C2 34.8(8) . . . . ?
C2 B7 B11 B6 -34.4(8) . . . . ?
B12 B7 B11 B6 101.2(10) . . . . ?
B8 B7 B11 B6 63.3(11) . . . . ?
B3 B7 B11 B6 0.3(12) . . . . ?
C2 B7 B11 B10 -97.9(9) . . . . ?
B12 B7 B11 B10 37.7(8) . . . . ?
B8 B7 B11 B10 -0.2(11) . . . . ?
B3 B7 B11 B10 -63.2(10) . . . . ?
C2 B7 B11 B12 -135.6(9) . . . . ?
B8 B7 B11 B12 -37.8(8) . . . . ?
B3 B7 B11 B12 -100.8(9) . . . . ?
C2 B7 B12 B9 -62.8(11) . . . . ?
B8 B7 B12 B9 37.2(9) . . . . ?
B3 B7 B12 B9 -0.7(12) . . . . ?
B11 B7 B12 B9 -101.5(10) . . . . ?
C2 B7 B12 B11 38.6(8) . . . . ?
B8 B7 B12 B11 138.6(9) . . . . ?
B3 B7 B12 B11 100.8(9) . . . . ?
C2 B7 B12 B8 -100.0(9) . . . . ?
B3 B7 B12 B8 -37.8(8) . . . . ?
B11 B7 B12 B8 -138.6(9) . . . . ?
C2 B7 B12 B10 1.7(12) . . . . ?
B8 B7 B12 B10 101.7(10) . . . . ?
B3 B7 B12 B10 63.8(11) . . . . ?
B11 B7 B12 B10 -37.0(9) . . . . ?
B4 B9 B12 B7 1.5(12) . . . . ?
B5 B9 B12 B7 64.8(11) . . . . ?
B8 B9 B12 B7 -37.0(8) . . . . ?
B10 B9 B12 B7 101.2(9) . . . . ?
B4 B9 B12 B11 -63.5(11) . . . . ?
B5 B9 B12 B11 -0.3(11) . . . . ?
B8 B9 B12 B11 -102.1(9) . . . . ?
B10 B9 B12 B11 36.2(8) . . . . ?
B4 B9 B12 B8 38.5(8) . . . . ?
B5 B9 B12 B8 101.8(9) . . . . ?
B10 B9 B12 B8 138.3(9) . . . . ?
B4 B9 B12 B10 -99.7(9) . . . . ?
B5 B9 B12 B10 -36.5(7) . . . . ?
B8 B9 B12 B10 -138.3(9) . . . . ?
C2 B11 B12 B7 -37.3(8) . . . . ?
B6 B11 B12 B7 -100.2(9) . . . . ?
B10 B11 B12 B7 -138.3(9) . . . . ?
C2 B11 B12 B9 64.1(10) . . . . ?
B6 B11 B12 B9 1.2(11) . . . . ?
B10 B11 B12 B9 -36.9(8) . . . . ?
B7 B11 B12 B9 101.3(9) . . . . ?
C2 B11 B12 B8 0.0(12) . . . . ?
B6 B11 B12 B8 -62.9(11) . . . . ?
B10 B11 B12 B8 -101.0(10) . . . . ?
B7 B11 B12 B8 37.3(9) . . . . ?
C2 B11 B12 B10 101.0(9) . . . . ?
B6 B11 B12 B10 38.1(8) . . . . ?
B7 B11 B12 B10 138.3(9) . . . . ?
B3 B8 B12 B7 38.3(8) . . . . ?
B4 B8 B12 B7 101.3(9) . . . . ?
B9 B8 B12 B7 138.7(9) . . . . ?
B3 B8 B12 B9 -100.4(10) . . . . ?
B7 B8 B12 B9 -138.7(9) . . . . ?
B4 B8 B12 B9 -37.4(8) . . . . ?
B3 B8 B12 B11 0.5(12) . . . . ?
B7 B8 B12 B11 -37.9(9) . . . . ?
B4 B8 B12 B11 63.4(11) . . . . ?
B9 B8 B12 B11 100.8(10) . . . . ?
B3 B8 B12 B10 -62.5(11) . . . . ?
B7 B8 B12 B10 -100.8(10) . . . . ?
B4 B8 B12 B10 0.5(11) . . . . ?
B9 B8 B12 B10 37.9(8) . . . . ?
B5 B10 B12 B7 -63.9(11) . . . . ?
B6 B10 B12 B7 0.4(12) . . . . ?
B11 B10 B12 B7 38.0(9) . . . . ?
B9 B10 B12 B7 -101.3(9) . . . . ?
B5 B10 B12 B9 37.4(8) . . . . ?
B6 B10 B12 B9 101.7(10) . . . . ?
B11 B10 B12 B9 139.2(9) . . . . ?
B5 B10 B12 B11 -101.9(9) . . . . ?
B6 B10 B12 B11 -37.6(9) . . . . ?
B9 B10 B12 B11 -139.2(9) . . . . ?
B5 B10 B12 B8 -0.3(12) . . . . ?
B6 B10 B12 B8 64.0(12) . . . . ?
B11 B10 B12 B8 101.6(9) . . . . ?
B9 B10 B12 B8 -37.7(8) . . . . ?
B4' C1' B3' C2' 138.5(8) . . . . ?
B5' C1' B3' C2' 100.4(8) . . . . ?
B6' C1' B3' C2' 31.6(7) . . . . ?
S1' C1' B3' C2' -107.2(7) . . . . ?
B4' C1' B3' B8' 39.6(7) . . . . ?
C2' C1' B3' B8' -99.0(8) . . . . ?
B5' C1' B3' B8' 1.5(10) . . . . ?
B6' C1' B3' B8' -67.4(9) . . . . ?
S1' C1' B3' B8' 153.9(7) . . . . ?
C2' C1' B3' B4' -138.5(8) . . . . ?
B5' C1' B3' B4' -38.1(8) . . . . ?
B6' C1' B3' B4' -107.0(8) . . . . ?
S1' C1' B3' B4' 114.3(8) . . . . ?
B4' C1' B3' B7' 102.4(8) . . . . ?
C2' C1' B3' B7' -36.1(7) . . . . ?
B5' C1' B3' B7' 64.3(10) . . . . ?
B6' C1' B3' B7' -4.6(10) . . . . ?
S1' C1' B3' B7' -143.3(7) . . . . ?
B7' C2' B3' C1' -137.9(8) . . . . ?
B11' C2' B3' C1' -101.1(9) . . . . ?
B6' C2' B3' C1' -31.4(7) . . . . ?
P1' C2' B3' C1' 102.8(7) . . . . ?
C1' C2' B3' B8' 98.7(8) . . . . ?
B7' C2' B3' B8' -39.1(8) . . . . ?
B11' C2' B3' B8' -2.4(11) . . . . ?
B6' C2' B3' B8' 67.3(9) . . . . ?
P1' C2' B3' B8' -158.4(7) . . . . ?
C1' C2' B3' B4' 35.6(6) . . . . ?
B7' C2' B3' B4' -102.3(8) . . . . ?
B11' C2' B3' B4' -65.5(10) . . . . ?
B6' C2' B3' B4' 4.1(10) . . . . ?
P1' C2' B3' B4' 138.4(7) . . . . ?
C1' C2' B3' B7' 137.9(8) . . . . ?
B11' C2' B3' B7' 36.8(8) . . . . ?
B6' C2' B3' B7' 106.4(8) . . . . ?
P1' C2' B3' B7' -119.3(8) . . . . ?
C2' C1' B4' B5' -102.5(8) . . . . ?
B3' C1' B4' B5' -140.8(8) . . . . ?
B6' C1' B4' B5' -36.2(8) . . . . ?
S1' C1' B4' B5' 110.3(8) . . . . ?
C2' C1' B4' B3' 38.4(7) . . . . ?
B5' C1' B4' B3' 140.8(8) . . . . ?
B6' C1' B4' B3' 104.6(9) . . . . ?
S1' C1' B4' B3' -108.9(8) . . . . ?
C2' C1' B4' B9' -63.2(9) . . . . ?
B5' C1' B4' B9' 39.2(8) . . . . ?
B3' C1' B4' B9' -101.6(9) . . . . ?
B6' C1' B4' B9' 3.0(11) . . . . ?
S1' C1' B4' B9' 149.5(7) . . . . ?
C2' C1' B4' B8' -0.7(10) . . . . ?
B5' C1' B4' B8' 101.7(8) . . . . ?
B3' C1' B4' B8' -39.1(7) . . . . ?
B6' C1' B4' B8' 65.5(10) . . . . ?
S1' C1' B4' B8' -148.0(7) . . . . ?
C2' B3' B4' C1' -36.1(6) . . . . ?
B8' B3' B4' C1' -135.1(8) . . . . ?
B7' B3' B4' C1' -96.9(8) . . . . ?
C1' B3' B4' B5' 34.7(7) . . . . ?
C2' B3' B4' B5' -1.4(10) . . . . ?
B8' B3' B4' B5' -100.5(9) . . . . ?
B7' B3' B4' B5' -62.2(10) . . . . ?
C1' B3' B4' B9' 97.9(8) . . . . ?
C2' B3' B4' B9' 61.8(9) . . . . ?
B8' B3' B4' B9' -37.2(8) . . . . ?
B7' B3' B4' B9' 1.0(11) . . . . ?
C1' B3' B4' B8' 135.1(8) . . . . ?
C2' B3' B4' B8' 99.1(8) . . . . ?
B7' B3' B4' B8' 38.3(8) . . . . ?
B4' C1' B5' B6' -142.7(8) . . . . ?
C2' C1' B5' B6' -38.5(7) . . . . ?
B3' C1' B5' B6' -104.7(8) . . . . ?
S1' C1' B5' B6' 103.1(8) . . . . ?
C2' C1' B5' B4' 104.2(8) . . . . ?
B3' C1' B5' B4' 38.0(8) . . . . ?
B6' C1' B5' B4' 142.7(8) . . . . ?
S1' C1' B5' B4' -114.1(8) . . . . ?
B4' C1' B5' B9' -39.5(8) . . . . ?
C2' C1' B5' B9' 64.7(10) . . . . ?
B3' C1' B5' B9' -1.5(11) . . . . ?
B6' C1' B5' B9' 103.2(9) . . . . ?
S1' C1' B5' B9' -153.6(7) . . . . ?
B4' C1' B5' B10' -102.7(9) . . . . ?
C2' C1' B5' B10' 1.5(10) . . . . ?
B3' C1' B5' B10' -64.7(10) . . . . ?
B6' C1' B5' B10' 40.0(8) . . . . ?
S1' C1' B5' B10' 143.2(7) . . . . ?
B3' B4' B5' C1' -34.9(7) . . . . ?
B9' B4' B5' C1' -135.2(9) . . . . ?
B8' B4' B5' C1' -97.7(8) . . . . ?
C1' B4' B5' B6' 33.3(7) . . . . ?
B3' B4' B5' B6' -1.6(10) . . . . ?
B9' B4' B5' B6' -102.0(9) . . . . ?
B8' B4' B5' B6' -64.4(9) . . . . ?
C1' B4' B5' B9' 135.2(9) . . . . ?
B3' B4' B5' B9' 100.4(9) . . . . ?
B8' B4' B5' B9' 37.5(8) . . . . ?
C1' B4' B5' B10' 96.4(9) . . . . ?
B3' B4' B5' B10' 61.6(10) . . . . ?
B9' B4' B5' B10' -38.8(8) . . . . ?
B8' B4' B5' B10' -1.2(11) . . . . ?
B4' C1' B6' C2' -101.3(9) . . . . ?
B5' C1' B6' C2' -137.8(8) . . . . ?
B3' C1' B6' C2' -31.7(7) . . . . ?
S1' C1' B6' C2' 109.2(7) . . . . ?
B4' C1' B6' B5' 36.5(8) . . . . ?
C2' C1' B6' B5' 137.8(8) . . . . ?
B3' C1' B6' B5' 106.0(9) . . . . ?
S1' C1' B6' B5' -113.0(8) . . . . ?
B4' C1' B6' B10' -4.1(11) . . . . ?
C2' C1' B6' B10' 97.2(8) . . . . ?
B5' C1' B6' B10' -40.6(8) . . . . ?
B3' C1' B6' B10' 65.5(10) . . . . ?
S1' C1' B6' B10' -153.6(7) . . . . ?
B4' C1' B6' B11' -64.5(10) . . . . ?
C2' C1' B6' B11' 36.8(7) . . . . ?
B5' C1' B6' B11' -101.0(9) . . . . ?
B3' C1' B6' B11' 5.0(10) . . . . ?
S1' C1' B6' B11' 146.0(7) . . . . ?
B7' C2' B6' C1' 101.2(8) . . . . ?
B11' C2' B6' C1' 137.2(8) . . . . ?
B3' C2' B6' C1' 31.3(7) . . . . ?
P1' C2' B6' C1' -103.9(7) . . . . ?
C1' C2' B6' B5' -36.4(6) . . . . ?
B7' C2' B6' B5' 64.8(9) . . . . ?
B11' C2' B6' B5' 100.8(8) . . . . ?
B3' C2' B6' B5' -5.1(10) . . . . ?
P1' C2' B6' B5' -140.3(6) . . . . ?
C1' C2' B6' B10' -99.4(8) . . . . ?
B7' C2' B6' B10' 1.8(10) . . . . ?
B11' C2' B6' B10' 37.8(7) . . . . ?
B3' C2' B6' B10' -68.1(9) . . . . ?
P1' C2' B6' B10' 156.7(6) . . . . ?
C1' C2' B6' B11' -137.2(8) . . . . ?
B7' C2' B6' B11' -36.0(8) . . . . ?
B3' C2' B6' B11' -105.9(8) . . . . ?
P1' C2' B6' B11' 118.9(8) . . . . ?
B4' B5' B6' C1' -32.7(7) . . . . ?
B9' B5' B6' C1' -97.0(9) . . . . ?
B10' B5' B6' C1' -133.9(9) . . . . ?
C1' B5' B6' C2' 36.7(7) . . . . ?
B4' B5' B6' C2' 4.0(10) . . . . ?
B9' B5' B6' C2' -60.3(9) . . . . ?
B10' B5' B6' C2' -97.3(8) . . . . ?
C1' B5' B6' B10' 133.9(9) . . . . ?
B4' B5' B6' B10' 101.2(9) . . . . ?
B9' B5' B6' B10' 37.0(8) . . . . ?
C1' B5' B6' B11' 97.6(8) . . . . ?
B4' B5' B6' B11' 64.9(9) . . . . ?
B9' B5' B6' B11' 0.7(10) . . . . ?
B10' B5' B6' B11' -36.3(8) . . . . ?
C1' C2' B7' B11' 102.8(9) . . . . ?
B6' C2' B7' B11' 36.8(8) . . . . ?
B3' C2' B7' B11' 141.3(9) . . . . ?
P1' C2' B7' B11' -114.6(9) . . . . ?
C1' C2' B7' B12' 62.4(9) . . . . ?
B11' C2' B7' B12' -40.4(8) . . . . ?
B6' C2' B7' B12' -3.6(11) . . . . ?
B3' C2' B7' B12' 100.9(9) . . . . ?
P1' C2' B7' B12' -155.0(7) . . . . ?
C1' C2' B7' B8' -0.5(10) . . . . ?
B11' C2' B7' B8' -103.3(9) . . . . ?
B6' C2' B7' B8' -66.4(10) . . . . ?
B3' C2' B7' B8' 38.0(7) . . . . ?
P1' C2' B7' B8' 142.1(7) . . . . ?
C1' C2' B7' B3' -38.5(7) . . . . ?
B11' C2' B7' B3' -141.3(9) . . . . ?
B6' C2' B7' B3' -104.4(9) . . . . ?
P1' C2' B7' B3' 104.1(8) . . . . ?
C1' B3' B7' C2' 36.6(7) . . . . ?
B8' B3' B7' C2' 135.6(9) . . . . ?
B4' B3' B7' C2' 97.2(9) . . . . ?
C1' B3' B7' B11' 2.1(10) . . . . ?
C2' B3' B7' B11' -34.4(7) . . . . ?
B8' B3' B7' B11' 101.1(9) . . . . ?
B4' B3' B7' B11' 62.7(10) . . . . ?
C1' B3' B7' B12' -61.3(9) . . . . ?
C2' B3' B7' B12' -97.9(8) . . . . ?
B8' B3' B7' B12' 37.7(8) . . . . ?
B4' B3' B7' B12' -0.7(11) . . . . ?
C1' B3' B7' B8' -99.0(8) . . . . ?
C2' B3' B7' B8' -135.6(9) . . . . ?
B4' B3' B7' B8' -38.4(8) . . . . ?
C1' B3' B8' B4' -38.2(7) . . . . ?
C2' B3' B8' B4' -99.5(9) . . . . ?
B7' B3' B8' B4' -137.5(9) . . . . ?
C1' B3' B8' B9' -0.8(10) . . . . ?
C2' B3' B8' B9' -62.1(10) . . . . ?
B4' B3' B8' B9' 37.4(8) . . . . ?
B7' B3' B8' B9' -100.1(9) . . . . ?
C1' B3' B8' B7' 99.3(8) . . . . ?
C2' B3' B8' B7' 38.0(7) . . . . ?
B4' B3' B8' B7' 137.5(9) . . . . ?
C1' B3' B8' B12' 62.0(10) . . . . ?
C2' B3' B8' B12' 0.7(11) . . . . ?
B4' B3' B8' B12' 100.2(9) . . . . ?
B7' B3' B8' B12' -37.2(8) . . . . ?
C1' B4' B8' B3' 39.0(7) . . . . ?
B5' B4' B8' B3' 100.8(9) . . . . ?
B9' B4' B8' B3' 138.2(9) . . . . ?
C1' B4' B8' B9' -99.2(8) . . . . ?
B5' B4' B8' B9' -37.5(8) . . . . ?
B3' B4' B8' B9' -138.2(9) . . . . ?
C1' B4' B8' B7' 0.4(10) . . . . ?
B5' B4' B8' B7' 62.1(10) . . . . ?
B3' B4' B8' B7' -38.6(8) . . . . ?
B9' B4' B8' B7' 99.6(9) . . . . ?
C1' B4' B8' B12' -62.1(10) . . . . ?
B5' B4' B8' B12' -0.3(11) . . . . ?
B3' B4' B8' B12' -101.1(9) . . . . ?
B9' B4' B8' B12' 37.1(8) . . . . ?
C2' B7' B8' B3' -38.0(7) . . . . ?
B11' B7' B8' B3' -100.1(9) . . . . ?
B12' B7' B8' B3' -137.9(9) . . . . ?
C2' B7' B8' B4' 0.0(10) . . . . ?
B11' B7' B8' B4' -62.0(10) . . . . ?
B12' B7' B8' B4' -99.8(9) . . . . ?
B3' B7' B8' B4' 38.1(8) . . . . ?
C2' B7' B8' B9' 63.5(9) . . . . ?
B11' B7' B8' B9' 1.5(10) . . . . ?
B12' B7' B8' B9' -36.3(8) . . . . ?
B3' B7' B8' B9' 101.6(9) . . . . ?
C2' B7' B8' B12' 99.8(9) . . . . ?
B11' B7' B8' B12' 37.8(8) . . . . ?
B3' B7' B8' B12' 137.9(9) . . . . ?
C1' B5' B9' B12' -63.1(10) . . . . ?
B6' B5' B9' B12' -0.8(11) . . . . ?
B4' B5' B9' B12' -101.4(9) . . . . ?
B10' B5' B9' B12' 35.7(8) . . . . ?
C1' B5' B9' B4' 38.3(7) . . . . ?
B6' B5' B9' B4' 100.6(9) . . . . ?
B10' B5' B9' B4' 137.1(9) . . . . ?
C1' B5' B9' B8' 0.9(11) . . . . ?
B6' B5' B9' B8' 63.2(10) . . . . ?
B4' B5' B9' B8' -37.4(8) . . . . ?
B10' B5' B9' B8' 99.7(9) . . . . ?
C1' B5' B9' B10' -98.8(9) . . . . ?
B6' B5' B9' B10' -36.5(8) . . . . ?
B4' B5' B9' B10' -137.1(9) . . . . ?
C1' B4' B9' B5' -38.7(8) . . . . ?
B3' B4' B9' B5' -100.9(9) . . . . ?
B8' B4' B9' B5' -137.9(9) . . . . ?
C1' B4' B9' B12' 61.3(10) . . . . ?
B5' B4' B9' B12' 100.0(9) . . . . ?
B3' B4' B9' B12' -0.9(11) . . . . ?
B8' B4' B9' B12' -37.9(8) . . . . ?
C1' B4' B9' B8' 99.2(9) . . . . ?
B5' B4' B9' B8' 137.9(9) . . . . ?
B3' B4' B9' B8' 37.0(8) . . . . ?
C1' B4' B9' B10' -0.6(11) . . . . ?
B5' B4' B9' B10' 38.1(8) . . . . ?
B3' B4' B9' B10' -62.8(10) . . . . ?
B8' B4' B9' B10' -99.8(9) . . . . ?
B3' B8' B9' B5' -0.1(11) . . . . ?
B4' B8' B9' B5' 37.2(8) . . . . ?
B7' B8' B9' B5' -64.6(10) . . . . ?
B12' B8' B9' B5' -100.8(9) . . . . ?
B3' B8' B9' B12' 100.7(9) . . . . ?
B4' B8' B9' B12' 138.0(8) . . . . ?
B7' B8' B9' B12' 36.2(7) . . . . ?
B3' B8' B9' B4' -37.3(8) . . . . ?
B7' B8' B9' B4' -101.8(9) . . . . ?
B12' B8' B9' B4' -138.0(8) . . . . ?
B3' B8' B9' B10' 63.1(10) . . . . ?
B4' B8' B9' B10' 100.4(8) . . . . ?
B7' B8' B9' B10' -1.4(10) . . . . ?
B12' B8' B9' B10' -37.7(7) . . . . ?
C1' B6' B10' B11' -98.9(9) . . . . ?
C2' B6' B10' B11' -37.9(7) . . . . ?
B5' B6' B10' B11' -138.2(9) . . . . ?
C1' B6' B10' B12' -60.2(10) . . . . ?
C2' B6' B10' B12' 0.8(11) . . . . ?
B5' B6' B10' B12' -99.5(9) . . . . ?
B11' B6' B10' B12' 38.7(8) . . . . ?
C1' B6' B10' B5' 39.3(8) . . . . ?
C2' B6' B10' B5' 100.3(8) . . . . ?
B11' B6' B10' B5' 138.2(9) . . . . ?
C1' B6' B10' B9' 3.3(11) . . . . ?
C2' B6' B10' B9' 64.3(10) . . . . ?
B5' B6' B10' B9' -36.0(8) . . . . ?
B11' B6' B10' B9' 102.2(9) . . . . ?
C1' B5' B10' B11' -1.4(11) . . . . ?
B6' B5' B10' B11' 38.5(8) . . . . ?
B4' B5' B10' B11' -62.1(10) . . . . ?
B9' B5' B10' B11' -100.8(9) . . . . ?
C1' B5' B10' B12' 63.1(10) . . . . ?
B6' B5' B10' B12' 103.0(9) . . . . ?
B4' B5' B10' B12' 2.4(11) . . . . ?
B9' B5' B10' B12' -36.3(8) . . . . ?
C1' B5' B10' B6' -39.9(8) . . . . ?
B4' B5' B10' B6' -100.6(9) . . . . ?
B9' B5' B10' B6' -139.3(9) . . . . ?
C1' B5' B10' B9' 99.4(9) . . . . ?
B6' B5' B10' B9' 139.3(9) . . . . ?
B4' B5' B10' B9' 38.7(8) . . . . ?
B5' B9' B10' B11' 101.6(9) . . . . ?
B12' B9' B10' B11' -37.7(8) . . . . ?
B4' B9' B10' B11' 63.7(10) . . . . ?
B8' B9' B10' B11' 0.9(10) . . . . ?
B5' B9' B10' B12' 139.3(9) . . . . ?
B4' B9' B10' B12' 101.5(9) . . . . ?
B8' B9' B10' B12' 38.6(8) . . . . ?
B5' B9' B10' B6' 36.1(8) . . . . ?
B12' B9' B10' B6' -103.2(9) . . . . ?
B4' B9' B10' B6' -1.7(12) . . . . ?
B8' B9' B10' B6' -64.6(10) . . . . ?
B12' B9' B10' B5' -139.3(9) . . . . ?
B4' B9' B10' B5' -37.9(8) . . . . ?
B8' B9' B10' B5' -100.7(9) . . . . ?
C1' C2' B11' B10' 0.2(10) . . . . ?
B7' C2' B11' B10' 103.2(9) . . . . ?
B6' C2' B11' B10' -39.0(8) . . . . ?
B3' C2' B11' B10' 65.5(10) . . . . ?
P1' C2' B11' B10' -141.0(7) . . . . ?
C1' C2' B11' B7' -103.0(8) . . . . ?
B6' C2' B11' B7' -142.2(9) . . . . ?
B3' C2' B11' B7' -37.6(8) . . . . ?
P1' C2' B11' B7' 115.9(9) . . . . ?
C1' C2' B11' B12' -62.4(10) . . . . ?
B7' C2' B11' B12' 40.6(8) . . . . ?
B6' C2' B11' B12' -101.6(9) . . . . ?
B3' C2' B11' B12' 3.0(12) . . . . ?
P1' C2' B11' B12' 156.5(7) . . . . ?
C1' C2' B11' B6' 39.2(7) . . . . ?
B7' C2' B11' B6' 142.2(9) . . . . ?
B3' C2' B11' B6' 104.6(9) . . . . ?
P1' C2' B11' B6' -101.9(9) . . . . ?
B12' B10' B11' C2' -99.4(8) . . . . ?
B6' B10' B11' C2' 38.3(7) . . . . ?
B5' B10' B11' C2' 0.8(11) . . . . ?
B9' B10' B11' C2' -62.1(10) . . . . ?
B12' B10' B11' B7' -37.3(7) . . . . ?
B6' B10' B11' B7' 100.4(8) . . . . ?
B5' B10' B11' B7' 63.0(10) . . . . ?
B9' B10' B11' B7' 0.0(10) . . . . ?
B6' B10' B11' B12' 137.7(8) . . . . ?
B5' B10' B11' B12' 100.2(9) . . . . ?
B9' B10' B11' B12' 37.3(7) . . . . ?
B12' B10' B11' B6' -137.7(8) . . . . ?
B5' B10' B11' B6' -37.5(8) . . . . ?
B9' B10' B11' B6' -100.4(8) . . . . ?
B12' B7' B11' C2' 134.0(9) . . . . ?
B8' B7' B11' C2' 95.9(8) . . . . ?
B3' B7' B11' C2' 34.1(7) . . . . ?
C2' B7' B11' B10' -96.9(9) . . . . ?
B12' B7' B11' B10' 37.0(8) . . . . ?
B8' B7' B11' B10' -1.0(10) . . . . ?
B3' B7' B11' B10' -62.8(10) . . . . ?
C2' B7' B11' B12' -134.0(9) . . . . ?
B8' B7' B11' B12' -38.0(8) . . . . ?
B3' B7' B11' B12' -99.8(9) . . . . ?
C2' B7' B11' B6' -33.3(7) . . . . ?
B12' B7' B11' B6' 100.7(9) . . . . ?
B8' B7' B11' B6' 62.7(10) . . . . ?
B3' B7' B11' B6' 0.8(11) . . . . ?
C1' B6' B11' C2' -37.1(7) . . . . ?
B5' B6' B11' C2' -97.9(8) . . . . ?
B10' B6' B11' C2' -135.4(8) . . . . ?
C1' B6' B11' B10' 98.4(8) . . . . ?
C2' B6' B11' B10' 135.4(8) . . . . ?
B5' B6' B11' B10' 37.5(8) . . . . ?
C1' B6' B11' B7' -3.4(11) . . . . ?
C2' B6' B11' B7' 33.7(7) . . . . ?
B5' B6' B11' B7' -64.3(10) . . . . ?
B10' B6' B11' B7' -101.8(9) . . . . ?
C1' B6' B11' B12' 60.6(10) . . . . ?
C2' B6' B11' B12' 97.7(8) . . . . ?
B5' B6' B11' B12' -0.3(10) . . . . ?
B10' B6' B11' B12' -37.8(7) . . . . ?
B6' B10' B12' B11' -39.1(8) . . . . ?
B5' B10' B12' B11' -102.4(8) . . . . ?
B9' B10' B12' B11' -138.4(8) . . . . ?
B11' B10' B12' B7' 36.2(8) . . . . ?
B6' B10' B12' B7' -2.9(11) . . . . ?
B5' B10' B12' B7' -66.2(10) . . . . ?
B9' B10' B12' B7' -102.2(9) . . . . ?
B11' B10' B12' B9' 138.4(8) . . . . ?
B6' B10' B12' B9' 99.3(9) . . . . ?
B5' B10' B12' B9' 36.0(8) . . . . ?
B11' B10' B12' B8' 99.8(9) . . . . ?
B6' B10' B12' B8' 60.7(11) . . . . ?
B5' B10' B12' B8' -2.6(11) . . . . ?
B9' B10' B12' B8' -38.6(8) . . . . ?
C2' B11' B12' B10' 98.9(9) . . . . ?
B7' B11' B12' B10' 138.9(9) . . . . ?
B6' B11' B12' B10' 37.7(7) . . . . ?
C2' B11' B12' B7' -40.0(8) . . . . ?
B10' B11' B12' B7' -138.9(9) . . . . ?
B6' B11' B12' B7' -101.1(9) . . . . ?
C2' B11' B12' B9' 61.0(10) . . . . ?
B10' B11' B12' B9' -37.9(8) . . . . ?
B7' B11' B12' B9' 100.9(9) . . . . ?
B6' B11' B12' B9' -0.2(10) . . . . ?
C2' B11' B12' B8' -2.3(12) . . . . ?
B10' B11' B12' B8' -101.2(9) . . . . ?
B7' B11' B12' B8' 37.6(8) . . . . ?
B6' B11' B12' B8' -63.5(11) . . . . ?
C2' B7' B12' B10' 3.8(11) . . . . ?
B11' B7' B12' B10' -36.2(8) . . . . ?
B8' B7' B12' B10' 101.7(9) . . . . ?
B3' B7' B12' B10' 65.0(10) . . . . ?
C2' B7' B12' B11' 40.0(8) . . . . ?
B8' B7' B12' B11' 137.9(9) . . . . ?
B3' B7' B12' B11' 101.2(9) . . . . ?
C2' B7' B12' B9' -61.1(10) . . . . ?
B11' B7' B12' B9' -101.1(9) . . . . ?
B8' B7' B12' B9' 36.9(8) . . . . ?
B3' B7' B12' B9' 0.1(11) . . . . ?
C2' B7' B12' B8' -97.9(9) . . . . ?
B11' B7' B12' B8' -137.9(9) . . . . ?
B3' B7' B12' B8' -36.7(8) . . . . ?
B5' B9' B12' B10' -36.3(7) . . . . ?
B4' B9' B12' B10' -99.3(8) . . . . ?
B8' B9' B12' B10' -136.8(8) . . . . ?
B5' B9' B12' B11' 0.6(11) . . . . ?
B4' B9' B12' B11' -62.3(10) . . . . ?
B8' B9' B12' B11' -99.9(9) . . . . ?
B10' B9' B12' B11' 36.9(7) . . . . ?
B5' B9' B12' B7' 63.4(10) . . . . ?
B4' B9' B12' B7' 0.5(11) . . . . ?
B8' B9' B12' B7' -37.0(8) . . . . ?
B10' B9' B12' B7' 99.8(9) . . . . ?
B5' B9' B12' B8' 100.5(9) . . . . ?
B4' B9' B12' B8' 37.5(8) . . . . ?
B10' B9' B12' B8' 136.8(8) . . . . ?
B3' B8' B12' B10' -61.4(11) . . . . ?
B4' B8' B12' B10' 1.8(11) . . . . ?
B9' B8' B12' B10' 39.3(8) . . . . ?
B7' B8' B12' B10' -99.6(9) . . . . ?
B3' B8' B12' B11' 1.0(12) . . . . ?
B4' B8' B12' B11' 64.3(11) . . . . ?
B9' B8' B12' B11' 101.7(9) . . . . ?
B7' B8' B12' B11' -37.1(8) . . . . ?
B3' B8' B12' B7' 38.2(8) . . . . ?
B4' B8' B12' B7' 101.4(9) . . . . ?
B9' B8' B12' B7' 138.9(8) . . . . ?
B3' B8' B12' B9' -100.7(9) . . . . ?
B4' B8' B12' B9' -37.5(8) . . . . ?
B7' B8' B12' B9' -138.9(8) . . . . ?
C103 C100 C101 C102 120(22) 4_565 . . . ?
C100 C101 C102 C103 176(10) . . . . ?
C100 C103 C102 C101 -133(5) 4_566 . . . ?
